data_7124279
loop_
_publ_author_name
'Liu, Fupin'
'Spree, Lukas'

_publ_section_title
;
 Molecular Spinning Top: Visualizing the Dynamics of M3N@C80 with Variable
 Temperature Single Crystal X-ray Diffraction
;
_journal_name_full 'Chemical Communications'
_journal_paper_doi 10.1039/C9CC06363C
_journal_year 2019
_chemical_formula_moiety ;Lu3N@C80/NiOEP/2C6H6;
_chemical_formula_sum 'C128 H56 Lu3 N5 Ni'
_chemical_formula_weight 2247.39
_chemical_name_common ;Lu3N@Ih(7)-C80/NiOEP/2C6H6;
_space_group_crystal_system triclinic
_space_group_IT_number 2
_space_group_name_Hall '-P 1'
_space_group_name_H-M_alt 'P -1'
_symmetry_space_group_name_Hall '-P 1'
_symmetry_space_group_name_H-M 'P -1'
_atom_sites_solution_hydrogens geom
_audit_creation_method SHELXL-2018/1
_audit_update_record
;
2019-08-14 deposited with the CCDC.    2019-10-07 downloaded from the CCDC.
;
_cell_angle_alpha 81.20(3)
_cell_angle_beta 74.32(3)
_cell_angle_gamma 86.38(3)
_cell_formula_units_Z 2
_cell_length_a 14.750(3)
_cell_length_b 15.440(3)
_cell_length_c 17.770(4)
_cell_measurement_reflns_used 47953
_cell_measurement_temperature 160(2)
_cell_measurement_theta_max 28.575
_cell_measurement_theta_min 1.058
_cell_volume 3849.5(15)
_computing_cell_refinement XDS
_computing_data_collection XDS
_computing_data_reduction XDS
_computing_structure_refinement 'SHELXL-2018/1 (Sheldrick, 2018)'
_computing_structure_solution 'SHELXT 2014/5 (Sheldrick, 2014)'
_diffrn_ambient_temperature 160(2)
_diffrn_measured_fraction_theta_full 0.899
_diffrn_measured_fraction_theta_max 0.891
_diffrn_measurement_device_type MAR225CCD
_diffrn_measurement_method 'phi scan'
_diffrn_radiation_type synchrotron
_diffrn_radiation_wavelength 0.89429
_diffrn_reflns_av_R_equivalents 0.1523
_diffrn_reflns_av_unetI/netI 0.1032
_diffrn_reflns_Laue_measured_fraction_full 0.899
_diffrn_reflns_Laue_measured_fraction_max 0.891
_diffrn_reflns_limit_h_max 17
_diffrn_reflns_limit_h_min -18
_diffrn_reflns_limit_k_max 18
_diffrn_reflns_limit_k_min -18
_diffrn_reflns_limit_l_max 21
_diffrn_reflns_limit_l_min -21
_diffrn_reflns_number 47953
_diffrn_reflns_point_group_measured_fraction_full 0.899
_diffrn_reflns_point_group_measured_fraction_max 0.891
_diffrn_reflns_theta_full 32.451
_diffrn_reflns_theta_max 33.126
_diffrn_reflns_theta_min 2.096
_diffrn_source 'BESSY BL MX-14.3'
_exptl_absorpt_coefficient_mu 7.850
_exptl_absorpt_correction_type none
_exptl_crystal_colour black
_exptl_crystal_density_diffrn 1.939
_exptl_crystal_description block
_exptl_crystal_F_000 2200
_exptl_crystal_size_max 0.07
_exptl_crystal_size_mid 0.06
_exptl_crystal_size_min 0.05
_refine_diff_density_max 2.968
_refine_diff_density_min -2.101
_refine_diff_density_rms 0.290
_refine_ls_extinction_coef 0.0075(9)
_refine_ls_extinction_expression Fc^*^=kFc[1+0.001xFc^2^\l^3^/sin(2\q)]^-1/4^
_refine_ls_extinction_method 'SHELXL-2018/1 (Sheldrick 2018)'
_refine_ls_goodness_of_fit_ref 1.503
_refine_ls_hydrogen_treatment constr
_refine_ls_matrix_type full
_refine_ls_number_parameters 1327
_refine_ls_number_reflns 13109
_refine_ls_number_restraints 897
_refine_ls_restrained_S_all 1.556
_refine_ls_R_factor_all 0.1731
_refine_ls_R_factor_gt 0.1212
_refine_ls_shift/su_max 0.002
_refine_ls_shift/su_mean 0.000
_refine_ls_structure_factor_coef Fsqd
_refine_ls_weighting_details 'w=1/[\s^2^(Fo^2^)+(0.2000P)^2^] where P=(Fo^2^+2Fc^2^)/3'
_refine_ls_weighting_scheme calc
_refine_ls_wR_factor_gt 0.3220
_refine_ls_wR_factor_ref 0.4062
_reflns_Friedel_coverage 0.000
_reflns_number_gt 8161
_reflns_number_total 13109
_reflns_threshold_expression 'I > 2\s(I)'
_cod_data_source_file c9cc06363c2.cif
_cod_data_source_block lu3n@c80-160k
_cod_database_code 7124279
_shelx_shelxl_version_number 2018/1
_shelx_space_group_comment
;
The symmetry employed for this shelxl refinement is uniquely defined
by the following loop, which should always be used as a source of
symmetry information in preference to the above space-group names.
They are only intended as comments.
;

loop_
_space_group_symop_operation_xyz
'x, y, z'
'-x, -y, -z'

loop_
_atom_site_label
_atom_site_type_symbol
_atom_site_fract_x
_atom_site_fract_y
_atom_site_fract_z
_atom_site_U_iso_or_equiv
_atom_site_adp_type
_atom_site_occupancy
_atom_site_site_symmetry_order
_atom_site_calc_flag
_atom_site_refinement_flags_posn
_atom_site_refinement_flags_adp
_atom_site_refinement_flags_occupancy
_atom_site_disorder_assembly
_atom_site_disorder_group
Lu1A Lu 0.4454(2) 0.85418(17) 0.82880(17) 0.0531(7) Uani 0.5127(18) 1 d . U P A 1
Lu2A Lu 0.56608(18) 0.77035(13) 0.65172(10) 0.0609(6) Uani 0.5127(18) 1 d . U P A 1
Lu3A Lu 0.67221(12) 0.75339(14) 0.80548(10) 0.0581(6) Uani 0.5127(18) 1 d . U P A 1
N1 N 0.5553(6) 0.7926(5) 0.7612(5) 0.0208(18) Uani 1 1 d . U . A 1
Lu1B Lu 0.4461(5) 0.8796(5) 0.7820(6) 0.132(2) Uani 0.2610(17) 1 d . U P B 2
Lu2B Lu 0.6125(4) 0.7971(4) 0.6442(2) 0.0856(14) Uani 0.2610(17) 1 d . U P B 2
Lu3B Lu 0.6216(3) 0.7117(2) 0.8338(2) 0.0670(11) Uani 0.2610(17) 1 d . U P B 2
Lu2C Lu 0.6020(10) 0.7170(8) 0.6762(5) 0.084(2) Uani 0.117(3) 1 d . U P C 3
Lu3C Lu 0.6182(10) 0.7789(8) 0.8532(7) 0.068(2) Uani 0.078(2) 1 d . U P C 3
Lu1C Lu 0.5065(13) 0.9069(10) 0.7868(11) 0.092(3) Uani 0.075(2) 1 d . U P C 3
Lu3D Lu 0.5869(10) 0.6740(7) 0.8161(7) 0.076(3) Uani 0.085(2) 1 d . U P D 4
Lu2D Lu 0.6534(13) 0.8347(11) 0.6651(9) 0.094(3) Uani 0.075(2) 1 d . U P D 4
Lu1D Lu 0.4357(10) 0.8274(9) 0.8268(9) 0.093(3) Uani 0.151(2) 1 d . U P D 4
Lu2E Lu 0.5548(10) 0.7148(10) 0.6795(7) 0.010(4) Uiso 0.034(2) 1 d . . P E 5
Lu3E Lu 0.6642(13) 0.8254(14) 0.8012(14) 0.092(4) Uani 0.063(2) 1 d . U P E 5
C1A C 0.7839(15) 0.6560(13) 0.6545(13) 0.072(3) Uani 1 1 d . U . A 1
C2A C 0.8036(14) 0.7367(14) 0.6060(13) 0.071(3) Uani 1 1 d . U . A 1
C3A C 0.8378(12) 0.7991(13) 0.6472(12) 0.066(3) Uani 1 1 d . U . A 1
C4A C 0.8433(13) 0.7480(14) 0.7235(13) 0.071(3) Uani 1 1 d . U . A 1
C5A C 0.8109(15) 0.6607(14) 0.7245(14) 0.080(4) Uani 1 1 d . U . A 1
C6A C 0.7679(16) 0.6126(13) 0.8001(15) 0.081(4) Uani 1 1 d . U . A 1
C7A C 0.7589(15) 0.6517(13) 0.8694(13) 0.073(3) Uani 1 1 d . U . A 1
C8A C 0.7842(13) 0.7408(13) 0.8684(12) 0.065(3) Uani 1 1 d . U . A 1
C9A C 0.8267(12) 0.7917(14) 0.7937(12) 0.068(3) Uani 1 1 d . U . A 1
C10A C 0.8028(14) 0.8815(14) 0.7805(13) 0.074(3) Uani 1 1 d . U . A 1
C11A C 0.7378(13) 0.9255(12) 0.8414(11) 0.067(3) Uani 1 1 d . U . A 1
C12A C 0.6885(15) 0.8751(13) 0.9118(12) 0.070(3) Uani 1 1 d . U . A 1
C13A C 0.7122(14) 0.7837(13) 0.9293(12) 0.069(3) Uani 1 1 d . U . A 1
C14A C 0.6415(15) 0.7193(13) 0.9671(11) 0.067(3) Uani 1 1 d . U . A 1
C15A C 0.5446(15) 0.7483(12) 0.9977(11) 0.067(3) Uani 1 1 d . U . A 1
C16A C 0.5235(15) 0.8392(12) 0.9869(10) 0.065(3) Uani 1 1 d . U . A 1
C17A C 0.5924(16) 0.9003(12) 0.9494(11) 0.070(3) Uani 1 1 d . U . A 1
C18A C 0.5567(15) 0.9747(11) 0.9060(11) 0.070(3) Uani 1 1 d . U . A 1
C19A C 0.4543(16) 0.9620(12) 0.9263(12) 0.073(3) Uani 1 1 d . U . A 1
C20A C 0.4347(15) 0.8736(12) 0.9764(10) 0.067(3) Uani 1 1 d . U . A 1
C21A C 0.3640(14) 0.8157(13) 0.9739(11) 0.072(3) Uani 1 1 d . U . A 1
C22A C 0.3032(13) 0.8509(14) 0.9232(13) 0.073(3) Uani 1 1 d . U . A 1
C23A C 0.3248(14) 0.9388(13) 0.8757(13) 0.071(3) Uani 1 1 d . U . A 1
C24A C 0.3983(16) 0.9908(12) 0.8710(13) 0.074(3) Uani 1 1 d . U . A 1
C25A C 0.4534(16) 1.0397(11) 0.8033(13) 0.073(3) Uani 1 1 d . U . A 1
C26A C 0.4235(16) 1.0327(11) 0.7292(13) 0.072(3) Uani 1 1 d . U . A 1
C27A C 0.3521(15) 0.9733(13) 0.7259(13) 0.072(3) Uani 1 1 d . U . A 1
C28A C 0.2997(14) 0.9261(15) 0.7995(15) 0.079(4) Uani 1 1 d . U . A 1
C29A C 0.2735(13) 0.8428(15) 0.8036(15) 0.080(3) Uani 1 1 d . U . A 1
C30A C 0.2972(12) 0.7958(14) 0.7319(14) 0.074(3) Uani 1 1 d . U . A 1
C31A C 0.3411(13) 0.8469(14) 0.6602(13) 0.071(3) Uani 1 1 d . U . A 1
C32A C 0.3659(14) 0.9303(13) 0.6628(13) 0.069(3) Uani 1 1 d . U . A 1
C33A C 0.4567(14) 0.9461(12) 0.5952(10) 0.066(3) Uani 1 1 d . U . A 1
C34A C 0.4796(15) 0.8631(13) 0.5603(11) 0.067(3) Uani 1 1 d . U . A 1
C35A C 0.4099(14) 0.8026(13) 0.5984(11) 0.069(3) Uani 1 1 d . U . A 1
C36A C 0.4277(15) 0.7146(13) 0.6085(12) 0.074(3) Uani 1 1 d . U . A 1
C37A C 0.5236(15) 0.6829(12) 0.5712(11) 0.071(3) Uani 1 1 d . U . A 1
C38A C 0.5997(16) 0.7437(12) 0.5293(11) 0.069(3) Uani 1 1 d . U . A 1
C39A C 0.5768(15) 0.8383(12) 0.5205(10) 0.064(3) Uani 1 1 d . U . A 1
C40A C 0.6417(14) 0.8967(11) 0.5262(10) 0.062(3) Uani 1 1 d . U . A 1
C41A C 0.7340(13) 0.8642(12) 0.5428(10) 0.063(3) Uani 1 1 d . U . A 1
C42A C 0.7559(14) 0.7713(13) 0.5497(12) 0.072(3) Uani 1 1 d . U . A 1
C43A C 0.6824(15) 0.7109(12) 0.5440(12) 0.068(3) Uani 1 1 d . U . A 1
C44A C 0.6610(16) 0.6293(12) 0.5978(13) 0.073(3) Uani 1 1 d . U . A 1
C45A C 0.7171(17) 0.6012(13) 0.6513(14) 0.079(4) Uani 1 1 d . U . A 1
C46A C 0.6653(17) 0.5494(11) 0.7239(14) 0.079(4) Uani 1 1 d . U . A 1
C47A C 0.5712(17) 0.5320(10) 0.7443(13) 0.076(3) Uani 1 1 d . U . A 1
C48A C 0.5136(17) 0.5662(11) 0.6918(14) 0.076(3) Uani 1 1 d . U . A 1
C49A C 0.5611(16) 0.6118(12) 0.6156(12) 0.074(3) Uani 1 1 d . U . A 1
C50A C 0.3791(14) 0.6630(13) 0.6827(13) 0.076(3) Uani 1 1 d . U . A 1
C51A C 0.4201(16) 0.5904(12) 0.7260(13) 0.077(3) Uani 1 1 d . U . A 1
C52A C 0.3847(15) 0.5849(12) 0.8051(13) 0.078(3) Uani 1 1 d . U . A 1
C53A C 0.3190(15) 0.6520(14) 0.8188(14) 0.082(3) Uani 1 1 d . U . A 1
C54A C 0.3086(14) 0.7062(14) 0.7441(14) 0.079(3) Uani 1 1 d . U . A 1
C55A C 0.2768(14) 0.7879(15) 0.8801(14) 0.080(4) Uani 1 1 d . U . A 1
C56A C 0.2983(15) 0.7009(14) 0.8827(14) 0.083(4) Uani 1 1 d . U . A 1
C57A C 0.3564(15) 0.6633(13) 0.9378(12) 0.078(3) Uani 1 1 d . U . A 1
C58A C 0.3826(14) 0.7233(12) 0.9849(10) 0.068(3) Uani 1 1 d . U . A 1
C59A C 0.4731(15) 0.6898(12) 0.9971(11) 0.068(3) Uani 1 1 d . U . A 1
C60A C 0.5011(15) 0.6103(11) 0.9611(11) 0.069(3) Uani 1 1 d . U . A 1
C61A C 0.4238(16) 0.5947(12) 0.9245(12) 0.077(3) Uani 1 1 d . U . A 1
C62A C 0.4414(17) 0.5588(11) 0.8578(13) 0.079(3) Uani 1 1 d . U . A 1
C63A C 0.5310(18) 0.5278(10) 0.8293(14) 0.079(3) Uani 1 1 d . U . A 1
C64A C 0.6099(18) 0.5435(11) 0.8583(14) 0.080(4) Uani 1 1 d . U . A 1
C65A C 0.5979(17) 0.5857(11) 0.9265(13) 0.075(3) Uani 1 1 d . U . A 1
C66A C 0.6667(16) 0.6376(13) 0.9322(13) 0.071(3) Uani 1 1 d . U . A 1
C67A C 0.6920(18) 0.5572(12) 0.8000(15) 0.081(4) Uani 1 1 d . U . A 1
C68A C 0.6948(15) 0.9962(11) 0.8032(13) 0.071(3) Uani 1 1 d . U . A 1
C69A C 0.7302(14) 1.0002(11) 0.7176(11) 0.066(3) Uani 1 1 d . U . A 1
C70A C 0.7969(14) 0.9319(13) 0.7101(12) 0.071(3) Uani 1 1 d . U . A 1
C71A C 0.8183(13) 0.8871(13) 0.6386(12) 0.070(3) Uani 1 1 d . U . A 1
C72A C 0.7611(14) 0.9224(13) 0.5825(11) 0.070(3) Uani 1 1 d . U . A 1
C73A C 0.6911(14) 0.9931(12) 0.5992(11) 0.070(3) Uani 1 1 d . U . A 1
C74A C 0.6771(15) 1.0273(11) 0.6684(12) 0.068(3) Uani 1 1 d . U . A 1
C75A C 0.5846(16) 1.0569(10) 0.6974(13) 0.070(3) Uani 1 1 d . U . A 1
C76A C 0.5083(16) 1.0421(11) 0.6681(13) 0.072(3) Uani 1 1 d . U . A 1
C77A C 0.5240(15) 0.9995(11) 0.5992(10) 0.065(3) Uani 1 1 d . U . A 1
C78A C 0.6194(14) 0.9750(11) 0.5659(10) 0.064(3) Uani 1 1 d . U . A 1
C79A C 0.5449(16) 1.0543(10) 0.7824(13) 0.069(3) Uani 1 1 d . U . A 1
C80A C 0.6051(16) 1.0208(11) 0.8315(12) 0.070(3) Uani 1 1 d . U . A 1
Ni1P Ni 0.92624(9) 0.54127(8) 0.58046(8) 0.0215(4) Uani 1 1 d . . . F 1
N1P N 0.8451(6) 0.4383(5) 0.6121(5) 0.0202(18) Uani 1 1 d . . . F 1
N2P N 0.8857(6) 0.5688(5) 0.4829(6) 0.024(2) Uani 1 1 d . . . F 1
N3P N 1.0040(6) 0.6464(5) 0.5504(5) 0.0209(19) Uani 1 1 d . . . F 1
N4P N 0.9622(7) 0.5167(6) 0.6790(6) 0.030(2) Uani 1 1 d . . . F 1
C1P C 0.8303(8) 0.3812(7) 0.6816(7) 0.028(2) Uani 1 1 d . . . F 1
C2P C 0.7659(9) 0.3132(7) 0.6835(9) 0.034(3) Uani 1 1 d . . . F 1
C3P C 0.7400(8) 0.3308(7) 0.6138(8) 0.032(3) Uani 1 1 d . . . F 1
C4P C 0.7888(8) 0.4088(7) 0.5719(7) 0.028(3) Uani 1 1 d . . . F 1
C5P C 0.7798(7) 0.4476(6) 0.5002(7) 0.022(2) Uani 1 1 d . . . F 1
H5P H 0.741232 0.419200 0.476941 0.027 Uiso 1 1 calc R U . F 1
C6P C 0.8219(8) 0.5257(7) 0.4569(6) 0.022(2) Uani 1 1 d . . . F 1
C7P C 0.8095(8) 0.5657(7) 0.3848(7) 0.027(2) Uani 1 1 d . . . F 1
C8P C 0.8603(9) 0.6406(7) 0.3644(7) 0.027(2) Uani 1 1 d . . . F 1
C9P C 0.9081(9) 0.6398(6) 0.4255(8) 0.031(3) Uani 1 1 d . . . F 1
C10P C 0.9711(9) 0.7033(7) 0.4242(7) 0.033(3) Uani 1 1 d . . . F 1
H10P H 0.985705 0.747311 0.379369 0.039 Uiso 1 1 calc R U . F 1
C11P C 1.0131(8) 0.7067(6) 0.4826(7) 0.026(2) Uani 1 1 d . . . F 1
C12P C 1.0736(9) 0.7779(7) 0.4820(7) 0.029(3) Uani 1 1 d . . . F 1
C13P C 1.0988(8) 0.7601(7) 0.5525(7) 0.027(2) Uani 1 1 d . . . F 1
C14P C 1.0573(8) 0.6773(7) 0.5930(6) 0.024(2) Uani 1 1 d . . . F 1
C15P C 1.0658(8) 0.6386(7) 0.6629(6) 0.024(2) Uani 1 1 d . . . F 1
H15P H 1.106261 0.666070 0.685095 0.029 Uiso 1 1 calc R U . F 1
C16P C 1.0229(8) 0.5628(7) 0.7077(6) 0.027(3) Uani 1 1 d . . . F 1
C17P C 1.0285(9) 0.5277(8) 0.7837(7) 0.033(3) Uani 1 1 d . . . F 1
C18P C 0.9711(9) 0.4558(8) 0.8071(7) 0.036(3) Uani 1 1 d . . . F 1
C19P C 0.9340(9) 0.4501(8) 0.7410(8) 0.034(3) Uani 1 1 d . . . F 1
C20P C 0.8696(9) 0.3873(8) 0.7423(9) 0.038(3) Uani 1 1 d . . . F 1
H20P H 0.851574 0.345599 0.788593 0.045 Uiso 1 1 calc R U . F 1
C21P C 0.7296(10) 0.2431(8) 0.7522(9) 0.043(3) Uani 1 1 d . . . F 1
H21A H 0.712681 0.191685 0.731999 0.052 Uiso 1 1 calc R U . F 1
H21B H 0.780687 0.224213 0.777921 0.052 Uiso 1 1 calc R U . F 1
C22P C 0.6460(13) 0.2716(11) 0.8123(10) 0.063(5) Uani 1 1 d . . . F 1
H22A H 0.626090 0.223010 0.855156 0.094 Uiso 1 1 calc R U . F 1
H22B H 0.662517 0.321488 0.833639 0.094 Uiso 1 1 calc R U . F 1
H22C H 0.594441 0.288927 0.787670 0.094 Uiso 1 1 calc R U . F 1
C23P C 0.6744(8) 0.2816(8) 0.5874(8) 0.036(3) Uani 1 1 d . . . F 1
H23A H 0.675679 0.219473 0.611605 0.043 Uiso 1 1 calc R U . F 1
H23B H 0.696722 0.283391 0.529424 0.043 Uiso 1 1 calc R U . F 1
C24P C 0.5733(11) 0.3166(12) 0.6084(12) 0.061(5) Uani 1 1 d . . . F 1
H24A H 0.533774 0.281106 0.589258 0.092 Uiso 1 1 calc R U . F 1
H24B H 0.549980 0.313651 0.665826 0.092 Uiso 1 1 calc R U . F 1
H24C H 0.571046 0.377637 0.583558 0.092 Uiso 1 1 calc R U . F 1
C25P C 0.7391(9) 0.5377(8) 0.3460(8) 0.036(3) Uani 1 1 d . . . F 1
H25A H 0.740885 0.472932 0.350573 0.043 Uiso 1 1 calc R U . F 1
H25B H 0.757582 0.561344 0.289078 0.043 Uiso 1 1 calc R U . F 1
C26P C 0.6394(11) 0.5685(10) 0.3819(12) 0.058(5) Uani 1 1 d . . . F 1
H26A H 0.596872 0.548540 0.354586 0.086 Uiso 1 1 calc R U . F 1
H26B H 0.620105 0.544219 0.438011 0.086 Uiso 1 1 calc R U . F 1
H26C H 0.636809 0.632670 0.376489 0.086 Uiso 1 1 calc R U . F 1
C27P C 0.8677(10) 0.7109(7) 0.2942(8) 0.036(3) Uani 1 1 d . . . F 1
H27A H 0.848080 0.687104 0.252479 0.043 Uiso 1 1 calc R U . F 1
H27B H 0.934092 0.728676 0.272525 0.043 Uiso 1 1 calc R U . F 1
C28P C 0.8062(13) 0.7908(9) 0.3166(9) 0.053(4) Uani 1 1 d . . . F 1
H28A H 0.812457 0.835161 0.269858 0.080 Uiso 1 1 calc R U . F 1
H28B H 0.740295 0.773503 0.337161 0.080 Uiso 1 1 calc R U . F 1
H28C H 0.826233 0.815039 0.357189 0.080 Uiso 1 1 calc R U . F 1
C29P C 1.0939(10) 0.8557(8) 0.4187(8) 0.038(3) Uani 1 1 d . . . F 1
H29A H 1.111520 0.835062 0.366505 0.045 Uiso 1 1 calc R U . F 1
H29B H 1.148274 0.886671 0.423644 0.045 Uiso 1 1 calc R U . F 1
C30P C 1.0116(10) 0.9186(8) 0.4228(9) 0.041(3) Uani 1 1 d . . . F 1
H30A H 1.028599 0.968056 0.380288 0.062 Uiso 1 1 calc R U . F 1
H30B H 0.957899 0.888722 0.416763 0.062 Uiso 1 1 calc R U . F 1
H30C H 0.994664 0.940347 0.473921 0.062 Uiso 1 1 calc R U . F 1
C31P C 1.1618(8) 0.8110(7) 0.5813(8) 0.031(3) Uani 1 1 d . . . F 1
H31A H 1.199780 0.851137 0.536694 0.037 Uiso 1 1 calc R U . F 1
H31B H 1.205430 0.770500 0.603992 0.037 Uiso 1 1 calc R U . F 1
C32P C 1.1014(11) 0.8651(9) 0.6457(12) 0.058(5) Uani 1 1 d . . . F 1
H32A H 1.143178 0.898539 0.664440 0.087 Uiso 1 1 calc R U . F 1
H32B H 1.058844 0.905616 0.622836 0.087 Uiso 1 1 calc R U . F 1
H32C H 1.064482 0.825157 0.689986 0.087 Uiso 1 1 calc R U . F 1
C33P C 1.0863(9) 0.5645(9) 0.8296(8) 0.040(3) Uani 1 1 d . . . F 1
H33A H 1.148470 0.581836 0.793774 0.048 Uiso 1 1 calc R U . F 1
H33B H 1.097058 0.518479 0.871819 0.048 Uiso 1 1 calc R U . F 1
C34P C 1.0365(11) 0.6445(11) 0.8665(9) 0.055(4) Uani 1 1 d . . . F 1
H34A H 1.075508 0.666770 0.895770 0.082 Uiso 1 1 calc R U . F 1
H34B H 1.026772 0.690513 0.824716 0.082 Uiso 1 1 calc R U . F 1
H34C H 0.975404 0.627210 0.902694 0.082 Uiso 1 1 calc R U . F 1
C35P C 0.9481(11) 0.3974(11) 0.8857(10) 0.057(5) Uani 1 1 d . . . F 1
H35A H 0.942378 0.336309 0.877089 0.068 Uiso 1 1 calc R U . F 1
H35B H 1.000365 0.398449 0.910680 0.068 Uiso 1 1 calc R U . F 1
C36P C 0.8591(12) 0.4254(16) 0.9397(10) 0.077(6) Uani 1 1 d . . . F 1
H36A H 0.846626 0.386018 0.989947 0.115 Uiso 1 1 calc R U . F 1
H36B H 0.864953 0.485451 0.949181 0.115 Uiso 1 1 calc R U . F 1
H36C H 0.806991 0.423337 0.915604 0.115 Uiso 1 1 calc R U . F 1
C1S C 0.7295(13) 0.6210(11) 1.1156(11) 0.058(4) Uani 1 1 d . . . G 1
H1S H 0.726182 0.560750 1.111314 0.069 Uiso 1 1 calc R U . G 1
C2S C 0.6554(15) 0.6621(13) 1.1625(14) 0.077(6) Uani 1 1 d . . . G 1
H2S H 0.600676 0.629676 1.189918 0.092 Uiso 1 1 calc R U . G 1
C3S C 0.6577(14) 0.7464(12) 1.1711(12) 0.067(5) Uani 1 1 d . . . G 1
H3S H 0.606730 0.773801 1.205115 0.080 Uiso 1 1 calc R U . G 1
C4S C 0.7393(16) 0.7931(11) 1.1271(15) 0.074(6) Uani 1 1 d . . . G 1
H4S H 0.742040 0.853842 1.129840 0.089 Uiso 1 1 calc R U . G 1
C5S C 0.8140(18) 0.7524(14) 1.0809(14) 0.084(7) Uani 1 1 d . . . G 1
H5S H 0.869286 0.783823 1.053448 0.101 Uiso 1 1 calc R U . G 1
C6S C 0.8085(12) 0.6672(11) 1.0748(10) 0.055(4) Uani 1 1 d . . . G 1
H6S H 0.859695 0.638835 1.041907 0.067 Uiso 1 1 calc R U . G 1
C7S C 1.0180(14) 0.9522(14) 0.8520(16) 0.164(8) Uani 1 1 d G U . H 1
H7S H 1.064479 0.908032 0.837198 0.197 Uiso 1 1 calc R U . H 1
C8S C 1.0103(15) 1.0257(17) 0.7979(12) 0.160(8) Uani 1 1 d G U . H 1
H8S H 1.051582 1.031776 0.746219 0.192 Uiso 1 1 calc R U . H 1
C9S C 0.9423(17) 1.0903(14) 0.8196(15) 0.159(8) Uani 1 1 d G U . H 1
H9S H 0.937079 1.140546 0.782656 0.191 Uiso 1 1 calc R U . H 1
C10S C 0.8820(15) 1.0814(14) 0.8953(16) 0.158(8) Uani 1 1 d G U . H 1
H10S H 0.835470 1.125573 0.910072 0.190 Uiso 1 1 calc R U . H 1
C11S C 0.8896(16) 1.0079(17) 0.9493(12) 0.165(8) Uani 1 1 d G U . H 1
H11S H 0.848365 1.001829 1.001053 0.199 Uiso 1 1 calc R U . H 1
C12S C 0.9576(18) 0.9433(14) 0.9277(15) 0.171(8) Uani 1 1 d G U . H 1
H12S H 0.962868 0.893058 0.964617 0.205 Uiso 1 1 calc R U . H 1

loop_
_atom_site_aniso_label
_atom_site_aniso_U_11
_atom_site_aniso_U_22
_atom_site_aniso_U_33
_atom_site_aniso_U_23
_atom_site_aniso_U_13
_atom_site_aniso_U_12
Lu1A 0.0400(10) 0.0625(15) 0.0629(11) -0.0409(11) -0.0092(8) 0.0123(10)
Lu2A 0.1002(17) 0.0580(11) 0.0376(8) -0.0262(8) -0.0325(10) 0.0096(11)
Lu3A 0.0506(9) 0.0782(13) 0.0545(9) -0.0182(8) -0.0287(7) 0.0179(10)
N1 0.018(4) 0.019(3) 0.031(4) -0.005(3) -0.016(3) 0.011(3)
Lu1B 0.096(4) 0.122(4) 0.147(5) -0.013(4) 0.000(4) 0.075(4)
Lu2B 0.080(3) 0.144(4) 0.0367(16) -0.036(2) -0.0053(17) -0.025(3)
Lu3B 0.086(2) 0.0523(18) 0.076(2) 0.0236(16) -0.0593(19) -0.0169(18)
Lu2C 0.104(5) 0.111(5) 0.052(3) -0.052(3) -0.030(4) 0.027(5)
Lu3C 0.097(5) 0.077(5) 0.050(4) -0.032(4) -0.046(4) 0.027(4)
Lu1C 0.078(5) 0.075(5) 0.108(6) -0.027(5) 0.001(5) 0.028(5)
Lu3D 0.098(5) 0.049(4) 0.078(5) 0.017(4) -0.038(4) 0.017(4)
Lu2D 0.109(6) 0.102(6) 0.063(5) -0.018(5) -0.007(5) 0.005(5)
Lu1D 0.058(5) 0.090(6) 0.105(5) -0.018(4) 0.014(4) 0.042(5)
Lu3E 0.079(8) 0.094(9) 0.125(9) -0.017(8) -0.069(7) 0.004(8)
C1A 0.064(6) 0.070(6) 0.070(6) -0.019(6) -0.001(6) 0.033(6)
C2A 0.053(6) 0.085(6) 0.064(6) -0.006(6) -0.003(5) 0.013(6)
C3A 0.035(5) 0.089(6) 0.064(6) 0.000(6) -0.002(5) -0.003(6)
C4A 0.048(6) 0.095(6) 0.068(6) -0.003(6) -0.016(5) 0.004(6)
C5A 0.066(6) 0.082(6) 0.077(6) -0.005(6) -0.003(6) 0.029(6)
C6A 0.080(7) 0.071(6) 0.081(7) -0.010(6) -0.010(6) 0.037(6)
C7A 0.064(6) 0.077(6) 0.076(6) -0.003(6) -0.028(5) 0.031(6)
C8A 0.055(5) 0.090(6) 0.067(5) -0.004(5) -0.051(4) 0.009(5)
C9A 0.044(5) 0.094(6) 0.073(6) -0.002(6) -0.035(5) -0.009(6)
C10A 0.061(6) 0.090(6) 0.079(6) -0.004(6) -0.030(5) -0.033(6)
C11A 0.076(6) 0.075(6) 0.072(6) -0.022(5) -0.045(5) -0.035(5)
C12A 0.084(6) 0.083(6) 0.068(6) -0.027(5) -0.048(5) -0.016(6)
C13A 0.074(6) 0.088(6) 0.064(6) -0.011(5) -0.048(5) 0.002(6)
C14A 0.076(6) 0.078(6) 0.054(6) -0.004(5) -0.035(5) 0.014(6)
C15A 0.083(6) 0.069(6) 0.048(6) -0.006(5) -0.017(5) 0.000(6)
C16A 0.095(7) 0.065(6) 0.040(5) -0.027(5) -0.016(5) 0.000(6)
C17A 0.098(7) 0.071(6) 0.054(6) -0.035(5) -0.030(5) -0.006(6)
C18A 0.100(7) 0.058(6) 0.063(6) -0.038(5) -0.024(5) -0.011(6)
C19A 0.102(7) 0.063(6) 0.058(6) -0.038(5) -0.015(6) 0.020(6)
C20A 0.093(7) 0.068(6) 0.037(5) -0.030(5) 0.000(5) 0.005(6)
C21A 0.072(6) 0.081(6) 0.047(6) -0.014(5) 0.011(5) 0.011(6)
C22A 0.051(6) 0.087(6) 0.064(6) -0.011(6) 0.014(5) 0.016(6)
C23A 0.057(6) 0.071(6) 0.072(6) -0.023(6) 0.005(6) 0.025(6)
C24A 0.087(7) 0.057(6) 0.068(6) -0.030(5) -0.002(6) 0.038(6)
C25A 0.095(7) 0.039(5) 0.076(6) -0.018(5) -0.010(6) 0.024(6)
C26A 0.085(7) 0.049(6) 0.073(6) -0.002(5) -0.015(6) 0.019(6)
C27A 0.065(6) 0.075(6) 0.071(6) -0.003(6) -0.022(6) 0.021(6)
C28A 0.054(6) 0.086(6) 0.086(7) -0.004(6) -0.008(6) 0.016(6)
C29A 0.046(6) 0.095(7) 0.091(7) -0.004(6) -0.009(6) -0.002(6)
C30A 0.039(5) 0.100(7) 0.095(7) -0.004(6) -0.041(5) -0.014(6)
C31A 0.050(6) 0.095(6) 0.082(6) -0.001(6) -0.046(5) -0.006(6)
C32A 0.060(6) 0.082(6) 0.069(6) 0.003(6) -0.035(5) 0.012(6)
C33A 0.078(6) 0.075(6) 0.045(5) 0.016(5) -0.035(5) 0.008(6)
C34A 0.080(6) 0.081(6) 0.051(5) 0.004(5) -0.044(5) -0.001(6)
C35A 0.076(6) 0.089(6) 0.065(6) -0.009(5) -0.056(5) -0.016(6)
C36A 0.088(6) 0.085(6) 0.075(6) -0.026(5) -0.055(5) -0.027(6)
C37A 0.101(7) 0.071(6) 0.063(6) -0.039(5) -0.041(5) -0.011(6)
C38A 0.096(7) 0.062(6) 0.055(6) -0.026(5) -0.024(5) 0.005(6)
C39A 0.087(6) 0.072(6) 0.035(5) 0.006(5) -0.027(5) -0.006(6)
C40A 0.080(6) 0.068(6) 0.036(5) 0.007(5) -0.016(5) -0.020(6)
C41A 0.065(6) 0.074(6) 0.042(5) 0.005(5) -0.003(5) -0.016(6)
C42A 0.064(6) 0.081(6) 0.056(6) -0.005(6) 0.004(5) 0.004(6)
C43A 0.082(6) 0.065(6) 0.057(6) -0.026(5) -0.008(5) 0.010(6)
C44A 0.092(7) 0.063(6) 0.068(6) -0.033(5) -0.019(6) 0.024(6)
C45A 0.090(7) 0.060(6) 0.080(6) -0.029(5) -0.007(6) 0.036(6)
C46A 0.100(7) 0.039(5) 0.090(7) -0.020(5) -0.011(6) 0.035(6)
C47A 0.112(7) 0.028(5) 0.089(7) -0.025(5) -0.022(6) 0.005(6)
C48A 0.107(7) 0.046(5) 0.088(6) -0.032(5) -0.029(6) -0.019(6)
C49A 0.106(7) 0.061(6) 0.070(6) -0.038(5) -0.030(6) -0.006(6)
C50A 0.078(6) 0.079(6) 0.092(6) -0.020(5) -0.048(5) -0.043(5)
C51A 0.095(7) 0.056(6) 0.095(6) -0.026(5) -0.032(6) -0.044(5)
C52A 0.090(7) 0.056(6) 0.090(7) -0.007(6) -0.016(6) -0.054(5)
C53A 0.070(6) 0.080(6) 0.094(7) -0.002(6) -0.012(6) -0.052(5)
C54A 0.057(6) 0.090(6) 0.100(7) -0.007(6) -0.034(5) -0.040(6)
C55A 0.048(6) 0.091(6) 0.083(7) 0.001(6) 0.005(6) -0.007(6)
C56A 0.065(6) 0.083(6) 0.086(7) 0.007(6) 0.002(6) -0.036(6)
C57A 0.077(6) 0.075(6) 0.062(6) 0.016(6) 0.010(6) -0.032(6)
C58A 0.075(6) 0.072(6) 0.040(5) 0.006(5) 0.006(5) -0.012(6)
C59A 0.080(6) 0.065(6) 0.049(6) 0.005(5) -0.007(5) -0.012(6)
C60A 0.090(7) 0.047(5) 0.057(6) 0.023(5) -0.009(6) -0.014(6)
C61A 0.096(7) 0.051(5) 0.064(6) 0.025(5) 0.001(6) -0.035(5)
C62A 0.103(7) 0.043(5) 0.080(6) 0.008(5) -0.006(6) -0.037(6)
C63A 0.113(7) 0.026(5) 0.089(7) 0.001(5) -0.015(6) -0.007(6)
C64A 0.111(7) 0.034(5) 0.084(7) 0.008(5) -0.018(6) 0.019(6)
C65A 0.098(7) 0.050(6) 0.069(6) 0.017(5) -0.025(6) 0.014(6)
C66A 0.077(6) 0.071(6) 0.066(6) 0.005(5) -0.033(5) 0.021(6)
C67A 0.098(7) 0.048(6) 0.089(7) -0.007(6) -0.019(6) 0.030(6)
C68A 0.086(6) 0.056(6) 0.083(6) -0.020(5) -0.031(6) -0.033(6)
C69A 0.079(6) 0.058(6) 0.066(6) -0.003(5) -0.019(5) -0.045(5)
C70A 0.063(6) 0.084(6) 0.069(6) 0.005(5) -0.024(5) -0.038(5)
C71A 0.053(6) 0.086(6) 0.064(6) 0.005(6) -0.004(5) -0.029(6)
C72A 0.068(6) 0.077(6) 0.053(6) 0.011(5) 0.002(5) -0.033(5)
C73A 0.082(6) 0.060(6) 0.058(6) 0.015(5) -0.004(5) -0.038(5)
C74A 0.087(6) 0.048(5) 0.066(6) 0.006(5) -0.015(5) -0.038(5)
C75A 0.093(7) 0.033(5) 0.079(6) 0.003(5) -0.018(6) -0.009(6)
C76A 0.093(7) 0.046(5) 0.066(6) 0.010(5) -0.017(6) 0.011(6)
C77A 0.084(6) 0.058(6) 0.046(5) 0.021(5) -0.022(5) 0.004(6)
C78A 0.082(6) 0.060(6) 0.042(5) 0.016(5) -0.010(5) -0.016(6)
C79A 0.096(7) 0.031(5) 0.083(6) -0.018(5) -0.024(6) 0.003(6)
C80A 0.098(7) 0.046(5) 0.077(6) -0.026(5) -0.028(6) -0.021(6)
Ni1P 0.0221(8) 0.0156(7) 0.0275(7) -0.0028(5) -0.0058(5) -0.0086(6)
N1P 0.020(4) 0.021(4) 0.015(4) -0.001(3) 0.003(3) 0.000(4)
N2P 0.014(4) 0.013(4) 0.045(6) -0.009(4) -0.003(4) -0.002(4)
N3P 0.022(5) 0.019(4) 0.022(4) -0.009(3) -0.003(3) -0.002(4)
N4P 0.038(6) 0.025(5) 0.025(5) -0.004(4) -0.001(4) -0.018(4)
C1P 0.025(6) 0.015(5) 0.036(6) 0.000(4) 0.004(5) -0.006(5)
C2P 0.029(7) 0.011(5) 0.063(9) -0.005(5) -0.013(6) -0.002(5)
C3P 0.025(6) 0.017(5) 0.056(8) -0.013(5) -0.011(5) -0.001(5)
C4P 0.022(6) 0.025(5) 0.039(6) -0.003(5) -0.009(5) -0.013(5)
C5P 0.010(5) 0.016(5) 0.041(6) -0.010(4) -0.005(4) 0.004(4)
C6P 0.037(6) 0.028(5) 0.008(4) -0.006(4) -0.013(4) -0.005(5)
C7P 0.027(6) 0.025(5) 0.036(6) -0.013(5) -0.015(5) 0.003(5)
C8P 0.038(7) 0.016(5) 0.029(6) -0.004(4) -0.012(5) 0.002(5)
C9P 0.045(7) 0.010(5) 0.044(7) -0.006(4) -0.018(6) -0.002(5)
C10P 0.037(7) 0.022(5) 0.036(6) 0.004(5) -0.007(5) -0.016(5)
C11P 0.025(6) 0.011(4) 0.042(6) -0.001(4) -0.008(5) -0.013(5)
C12P 0.034(6) 0.020(5) 0.033(6) 0.004(4) -0.010(5) -0.014(5)
C13P 0.023(6) 0.021(5) 0.038(6) -0.008(4) -0.006(5) -0.010(5)
C14P 0.023(5) 0.030(5) 0.020(5) -0.005(4) -0.006(4) -0.014(5)
C15P 0.025(6) 0.028(5) 0.020(5) -0.004(4) -0.006(4) -0.007(5)
C16P 0.040(7) 0.032(6) 0.012(5) 0.003(4) -0.010(4) -0.017(5)
C17P 0.032(7) 0.041(6) 0.031(6) 0.005(5) -0.018(5) -0.009(6)
C18P 0.043(7) 0.044(7) 0.021(6) 0.015(5) -0.018(5) -0.011(6)
C19P 0.034(7) 0.028(6) 0.042(7) 0.001(5) -0.017(5) -0.004(6)
C20P 0.030(7) 0.027(6) 0.054(8) 0.007(5) -0.013(6) -0.014(6)
C21P 0.045(8) 0.028(6) 0.052(8) 0.001(5) -0.004(6) -0.024(6)
C22P 0.072(11) 0.051(9) 0.049(9) -0.006(7) 0.015(8) -0.017(9)
C23P 0.028(6) 0.031(6) 0.047(7) -0.008(5) -0.001(5) -0.020(6)
C24P 0.039(8) 0.074(11) 0.081(12) -0.036(9) -0.017(8) -0.013(8)
C25P 0.037(7) 0.033(6) 0.046(7) -0.020(5) -0.022(6) 0.002(6)
C26P 0.042(8) 0.053(9) 0.100(14) -0.044(9) -0.041(9) 0.009(8)
C27P 0.053(8) 0.022(5) 0.036(7) -0.005(5) -0.018(6) 0.002(6)
C28P 0.079(12) 0.042(7) 0.041(8) -0.001(6) -0.025(8) 0.009(8)
C29P 0.047(8) 0.030(6) 0.038(7) 0.015(5) -0.020(6) -0.023(6)
C30P 0.049(8) 0.023(6) 0.046(8) 0.004(5) -0.008(6) 0.000(6)
C31P 0.022(6) 0.019(5) 0.056(8) -0.005(5) -0.016(5) -0.003(5)
C32P 0.047(9) 0.044(8) 0.115(15) -0.057(9) -0.058(10) 0.035(8)
C33P 0.030(7) 0.050(8) 0.041(7) -0.006(6) -0.013(5) -0.007(6)
C34P 0.048(9) 0.083(11) 0.042(8) -0.030(8) -0.012(7) 0.001(9)
C35P 0.054(10) 0.068(10) 0.053(9) 0.027(8) -0.033(8) -0.026(9)
C36P 0.045(9) 0.137(18) 0.035(8) 0.024(10) -0.004(7) -0.018(11)
C1S 0.069(11) 0.049(8) 0.063(10) -0.014(7) -0.025(9) -0.009(9)
C2S 0.074(14) 0.069(12) 0.092(16) -0.004(11) -0.030(12) -0.022(11)
C3S 0.069(12) 0.071(11) 0.059(11) -0.017(9) -0.012(9) 0.006(10)
C4S 0.087(15) 0.042(9) 0.107(17) -0.021(10) -0.044(13) 0.009(10)
C5S 0.100(17) 0.074(13) 0.081(15) 0.023(11) -0.037(13) -0.037(13)
C6S 0.052(9) 0.069(10) 0.051(9) -0.010(8) -0.025(7) 0.005(9)
C7S 0.117(13) 0.161(15) 0.168(19) 0.011(13) 0.011(12) 0.038(12)
C8S 0.117(13) 0.155(15) 0.167(19) 0.008(13) 0.008(12) 0.035(12)
C9S 0.116(13) 0.155(14) 0.168(19) 0.011(13) 0.003(12) 0.035(12)
C10S 0.109(12) 0.156(15) 0.170(19) 0.010(13) 0.005(12) 0.035(12)
C11S 0.113(13) 0.166(15) 0.171(19) 0.013(13) 0.011(12) 0.035(12)
C12S 0.123(13) 0.167(15) 0.172(19) 0.015(13) 0.014(12) 0.037(12)

loop_
_atom_type_symbol
_atom_type_description
_atom_type_scat_dispersion_real
_atom_type_scat_dispersion_imag
_atom_type_scat_source
C C 0.0060 0.0030 'International Tables Vol C Tables 4.2.6.8 and 6.1.1.4'
H H 0.0000 0.0000 'International Tables Vol C Tables 4.2.6.8 and 6.1.1.4'
N N 0.0110 0.0050 'International Tables Vol C Tables 4.2.6.8 and 6.1.1.4'
Ni Ni 0.2530 1.6900 'International Tables Vol C Tables 4.2.6.8 and 6.1.1.4'
Lu Lu -1.4790 8.9990 'International Tables Vol C Tables 4.2.6.8 and 6.1.1.4'

loop_
_geom_angle_atom_site_label_1
_geom_angle_atom_site_label_2
_geom_angle_atom_site_label_3
_geom_angle
N1 Lu1A C23A 166.6(7)
N1 Lu1A C22A 151.0(6)
C23A Lu1A C22A 38.6(8)
N1 Lu1A C24A 141.7(6)
C23A Lu1A C24A 34.8(7)
C22A Lu1A C24A 66.8(8)
N1 Lu1A C28A 131.3(6)
C23A Lu1A C28A 37.6(8)
C22A Lu1A C28A 58.0(8)
C24A Lu1A C28A 62.2(8)
N1 Lu1A C21A 129.0(6)
C23A Lu1A C21A 64.3(8)
C22A Lu1A C21A 34.8(7)
C24A Lu1A C21A 76.2(7)
C28A Lu1A C21A 92.4(8)
N1 Lu1A C19A 126.4(6)
C23A Lu1A C19A 58.8(8)
C22A Lu1A C19A 72.4(7)
C24A Lu1A C19A 33.5(7)
C28A Lu1A C19A 93.6(8)
C21A Lu1A C19A 60.8(7)
N1 Lu1A C55A 122.5(6)
C23A Lu1A C55A 60.7(7)
C22A Lu1A C55A 33.6(7)
C24A Lu1A C55A 94.9(8)
C28A Lu1A C55A 55.1(7)
C21A Lu1A C55A 57.1(7)
C19A Lu1A C55A 106.0(7)
N1 Lu1A C20A 122.7(6)
C23A Lu1A C20A 69.0(8)
C22A Lu1A C20A 58.6(7)
C24A Lu1A C20A 60.8(7)
C28A Lu1A C20A 106.0(8)
C21A Lu1A C20A 32.0(6)
C19A Lu1A C20A 33.3(6)
C55A Lu1A C20A 87.8(7)
N1 Lu1A C29A 117.7(6)
C23A Lu1A C29A 56.8(8)
C22A Lu1A C29A 54.0(8)
C24A Lu1A C29A 88.8(8)
C28A Lu1A C29A 29.7(7)
C21A Lu1A C29A 86.2(7)
C19A Lu1A C29A 115.3(7)
C55A Lu1A C29A 32.6(7)
C20A Lu1A C29A 112.5(7)
N1 Lu1A C25A 114.8(5)
C23A Lu1A C25A 57.3(7)
C22A Lu1A C25A 94.2(7)
C24A Lu1A C25A 29.4(7)
C28A Lu1A C25A 67.4(7)
C21A Lu1A C25A 104.8(6)
C19A Lu1A C25A 50.4(7)
C55A Lu1A C25A 116.3(7)
C20A Lu1A C25A 83.4(6)
C29A Lu1A C25A 97.1(7)
N1 Lu1A C27A 109.1(5)
C23A Lu1A C27A 57.6(7)
C22A Lu1A C27A 86.7(7)
C24A Lu1A C27A 65.3(7)
C28A Lu1A C27A 29.3(7)
C21A Lu1A C27A 120.0(7)
C19A Lu1A C27A 98.3(7)
C55A Lu1A C27A 81.7(7)
C20A Lu1A C27A 123.7(6)
C29A Lu1A C27A 50.6(6)
C25A Lu1A C27A 54.2(6)
N1 Lu2A C38A 171.8(6)
N1 Lu2A C37A 147.0(6)
C38A Lu2A C37A 37.8(7)
N1 Lu2A C39A 144.3(5)
C38A Lu2A C39A 37.4(7)
C37A Lu2A C39A 64.9(7)
N1 Lu2A C43A 138.5(6)
C38A Lu2A C43A 33.6(7)
C37A Lu2A C43A 57.8(7)
C39A Lu2A C43A 62.0(7)
N1 Lu2A C34A 123.1(6)
C38A Lu2A C34A 62.9(7)
C37A Lu2A C34A 70.0(7)
C39A Lu2A C34A 34.6(7)
C43A Lu2A C34A 94.1(7)
N1 Lu2A C36A 123.2(6)
C38A Lu2A C36A 64.3(8)
C37A Lu2A C36A 34.3(7)
C39A Lu2A C36A 72.5(6)
C43A Lu2A C36A 91.4(7)
C34A Lu2A C36A 56.0(6)
N1 Lu2A C49A 122.6(5)
C38A Lu2A C49A 57.5(7)
C37A Lu2A C49A 32.6(7)
C39A Lu2A C49A 93.0(7)
C43A Lu2A C49A 55.8(7)
C34A Lu2A C49A 102.6(6)
C36A Lu2A C49A 56.2(7)
N1 Lu2A C44A 120.5(5)
C38A Lu2A C44A 54.5(7)
C37A Lu2A C44A 53.7(7)
C39A Lu2A C44A 90.5(7)
C43A Lu2A C44A 32.6(6)
C34A Lu2A C44A 116.1(7)
C36A Lu2A C44A 85.3(7)
C49A Lu2A C44A 31.8(6)
N1 Lu2A C35A 116.8(5)
C38A Lu2A C35A 71.2(7)
C37A Lu2A C35A 57.0(7)
C39A Lu2A C35A 59.1(7)
C43A Lu2A C35A 104.5(7)
C34A Lu2A C35A 30.5(6)
C36A Lu2A C35A 29.6(6)
C49A Lu2A C35A 84.9(6)
C44A Lu2A C35A 110.7(6)
N1 Lu2A C40A 119.4(4)
C38A Lu2A C40A 58.4(6)
C37A Lu2A C40A 93.0(6)
C39A Lu2A C40A 30.2(5)
C43A Lu2A C40A 66.8(6)
C34A Lu2A C40A 52.9(6)
C36A Lu2A C40A 102.0(6)
C49A Lu2A C40A 115.3(6)
C44A Lu2A C40A 99.4(7)
C35A Lu2A C40A 82.9(6)
N1 Lu2A C42A 115.1(5)
C38A Lu2A C42A 56.9(7)
C37A Lu2A C42A 88.5(7)
C39A Lu2A C42A 66.6(7)
C43A Lu2A C42A 31.4(6)
C34A Lu2A C42A 100.6(7)
C36A Lu2A C42A 120.6(7)
C49A Lu2A C42A 84.6(6)
C44A Lu2A C42A 55.1(6)
C35A Lu2A C42A 123.8(6)
C40A Lu2A C42A 53.4(6)
N1 Lu3A C8A 165.5(6)
N1 Lu3A C7A 152.9(6)
C8A Lu3A C7A 37.0(7)
N1 Lu3A C9A 141.8(6)
C8A Lu3A C9A 36.7(7)
C7A Lu3A C9A 64.3(7)
N1 Lu3A C6A 129.8(6)
C8A Lu3A C6A 64.3(8)
C7A Lu3A C6A 34.0(8)
C9A Lu3A C6A 74.1(8)
N1 Lu3A C13A 130.9(6)
C8A Lu3A C13A 35.9(7)
C7A Lu3A C13A 59.5(7)
C9A Lu3A C13A 62.4(7)
C6A Lu3A C13A 93.1(8)
N1 Lu3A C4A 125.7(5)
C8A Lu3A C4A 62.0(7)
C7A Lu3A C4A 69.7(7)
C9A Lu3A C4A 34.5(7)
C6A Lu3A C4A 58.1(7)
C13A Lu3A C4A 94.8(7)
N1 Lu3A C66A 124.4(5)
C8A Lu3A C66A 57.4(7)
C7A Lu3A C66A 34.8(7)
C9A Lu3A C66A 93.0(7)
C6A Lu3A C66A 57.7(7)
C13A Lu3A C66A 54.8(6)
C4A Lu3A C66A 104.5(7)
N1 Lu3A C5A 119.7(6)
C8A Lu3A C5A 73.6(8)
C7A Lu3A C5A 59.2(8)
C9A Lu3A C5A 62.0(8)
C6A Lu3A C5A 32.2(7)
C13A Lu3A C5A 109.3(8)
C4A Lu3A C5A 32.5(7)
C66A Lu3A C5A 89.1(7)
N1 Lu3A C10A 114.5(5)
C8A Lu3A C10A 58.1(7)
C7A Lu3A C10A 92.6(7)
C9A Lu3A C10A 30.8(7)
C6A Lu3A C10A 104.5(8)
C13A Lu3A C10A 65.3(7)
C4A Lu3A C10A 53.8(7)
C66A Lu3A C10A 113.9(6)
C5A Lu3A C10A 86.1(7)
N1 Lu3A C14A 117.5(5)
C8A Lu3A C14A 55.2(7)
C7A Lu3A C14A 55.9(7)
C9A Lu3A C14A 89.7(6)
C6A Lu3A C14A 86.7(7)
C13A Lu3A C14A 31.2(6)
C4A Lu3A C14A 116.6(6)
C66A Lu3A C14A 31.6(6)
C5A Lu3A C14A 115.1(7)
C10A Lu3A C14A 96.5(6)
N1 Lu3A C12A 108.4(5)
C8A Lu3A C12A 57.1(7)
C7A Lu3A C12A 88.0(7)
C9A Lu3A C12A 65.8(7)
C6A Lu3A C12A 120.5(7)
C13A Lu3A C12A 29.5(6)
C4A Lu3A C12A 99.7(7)
C66A Lu3A C12A 82.0(6)
C5A Lu3A C12A 126.3(7)
C10A Lu3A C12A 51.6(6)
C14A Lu3A C12A 52.6(6)
Lu2A N1 Lu1A 125.3(4)
Lu2A N1 Lu3A 115.9(5)
Lu1A N1 Lu3A 118.7(4)
Lu2B Lu1B Lu3B 58.41(15)
Lu1B Lu2B Lu3B 67.01(19)
Lu2B Lu3B Lu1B 54.58(17)
Lu3C Lu2C Lu1C 45.5(4)
Lu1C Lu3C Lu2C 72.3(5)
Lu3C Lu1C Lu2C 62.2(4)
Lu1D Lu3D Lu2D 69.1(4)
Lu3D Lu2D Lu1D 52.9(4)
Lu3D Lu1D Lu2D 58.0(4)
C45A C1A C2A 124(2)
C45A C1A C5A 123(2)
C2A C1A C5A 107.7(19)
C42A C2A C1A 124(2)
C42A C2A C3A 117.6(19)
C1A C2A C3A 110.5(19)
C71A C3A C4A 123(2)
C71A C3A C2A 124.0(18)
C4A C3A C2A 104.9(17)
C5A C4A C9A 123.9(19)
C5A C4A C3A 106.5(19)
C9A C4A C3A 120(2)
C5A C4A Lu3A 77.1(11)
C9A C4A Lu3A 64.6(10)
C3A C4A Lu3A 101.9(12)
C1A C5A C6A 124(2)
C1A C5A C4A 110(2)
C6A C5A C4A 117(2)
C1A C5A Lu3A 103.3(14)
C6A C5A Lu3A 69.1(12)
C4A C5A Lu3A 70.5(12)
C7A C6A C5A 119(2)
C7A C6A C67A 117(2)
C5A C6A C67A 114(2)
C7A C6A Lu3A 65.4(11)
C5A C6A Lu3A 78.7(12)
C67A C6A Lu3A 96.3(13)
C6A C7A C8A 124(2)
C6A C7A C66A 115.9(19)
C8A C7A C66A 105.9(19)
C6A C7A Lu3A 80.6(12)
C8A C7A Lu3A 67.6(9)
C66A C7A Lu3A 84.2(11)
C9A C8A C7A 118.6(18)
C9A C8A C13A 119.1(18)
C7A C8A C13A 110.6(18)
C9A C8A Lu3A 76.2(8)
C7A C8A Lu3A 75.4(9)
C13A C8A Lu3A 84.0(9)
C10A C9A C8A 119(2)
C10A C9A C4A 113.7(18)
C8A C9A C4A 116.9(17)
C10A C9A Lu3A 91.1(11)
C8A C9A Lu3A 67.1(8)
C4A C9A Lu3A 80.9(9)
C70A C10A C9A 128(2)
C70A C10A C11A 104(2)
C9A C10A C11A 122.0(19)
C70A C10A Lu3A 104.2(10)
C9A C10A Lu3A 58.1(8)
C11A C10A Lu3A 89.1(10)
C68A C11A C12A 122(2)
C68A C11A C10A 107.7(18)
C12A C11A C10A 119.2(17)
C11A C12A C13A 121(2)
C11A C12A C17A 119.3(19)
C13A C12A C17A 115.1(18)
C11A C12A Lu3A 83.4(10)
C13A C12A Lu3A 60.4(8)
C17A C12A Lu3A 105.3(9)
C12A C13A C14A 122.0(18)
C12A C13A C8A 119.2(19)
C14A C13A C8A 106.3(16)
C12A C13A Lu3A 90.1(10)
C14A C13A Lu3A 82.6(10)
C8A C13A Lu3A 60.1(8)
C13A C14A C15A 119.3(17)
C13A C14A C66A 109.7(19)
C15A C14A C66A 122.8(17)
C13A C14A Lu3A 66.1(10)
C15A C14A Lu3A 104.2(11)
C66A C14A Lu3A 69.8(10)
C16A C15A C59A 117.5(19)
C16A C15A C14A 118.0(17)
C59A C15A C14A 116.4(17)
C17A C16A C15A 122.0(19)
C17A C16A C20A 109.0(17)
C15A C16A C20A 122.6(17)
C16A C17A C18A 112.4(18)
C16A C17A C12A 122.5(17)
C18A C17A C12A 113.6(19)
C80A C18A C17A 126(2)
C80A C18A C19A 121(2)
C17A C18A C19A 104.7(17)
C24A C19A C18A 122(2)
C24A C19A C20A 118.2(18)
C18A C19A C20A 107.4(19)
C24A C19A Lu1A 63.2(9)
C18A C19A Lu1A 100.7(10)
C20A C19A Lu1A 74.5(8)
C21A C20A C16A 120.2(17)
C21A C20A C19A 124.7(19)
C16A C20A C19A 106.1(17)
C21A C20A Lu1A 69.5(10)
C16A C20A Lu1A 103.3(10)
C19A C20A Lu1A 72.1(9)
C20A C21A C58A 118.7(19)
C20A C21A C22A 115.2(18)
C58A C21A C22A 118.9(19)
C20A C21A Lu1A 78.6(10)
C58A C21A Lu1A 100.6(11)
C22A C21A Lu1A 64.2(10)
C55A C22A C21A 115.1(18)
C55A C22A C23A 113(2)
C21A C22A C23A 117.9(19)
C55A C22A Lu1A 85.3(12)
C21A C22A Lu1A 81.0(11)
C23A C22A Lu1A 66.7(10)
C24A C23A C22A 127(2)
C24A C23A C28A 119.3(19)
C22A C23A C28A 101.0(17)
C24A C23A Lu1A 78.8(11)
C22A C23A Lu1A 74.7(11)
C28A C23A Lu1A 82.1(11)
C23A C24A C25A 127(2)
C23A C24A C19A 115.9(19)
C25A C24A C19A 110(2)
C23A C24A Lu1A 66.4(9)
C25A C24A Lu1A 95.1(11)
C19A C24A Lu1A 83.3(10)
C79A C25A C24A 130(2)
C79A C25A C26A 108.0(19)
C24A C25A C26A 113.3(19)
C79A C25A Lu1A 103.3(12)
C24A C25A Lu1A 55.5(8)
C26A C25A Lu1A 84.6(10)
C76A C26A C27A 119.8(19)
C76A C26A C25A 104.1(19)
C27A C26A C25A 124.2(18)
C32A C27A C28A 114.9(19)
C32A C27A C26A 120(2)
C28A C27A C26A 117(2)
C32A C27A Lu1A 101.9(13)
C28A C27A Lu1A 58.2(11)
C26A C27A Lu1A 81.8(11)
C29A C28A C27A 121(2)
C29A C28A C23A 111(2)
C27A C28A C23A 118.4(18)
C29A C28A Lu1A 83.9(14)
C27A C28A Lu1A 92.5(12)
C23A C28A Lu1A 60.3(10)
C28A C29A C55A 112(2)
C28A C29A C30A 122(2)
C55A C29A C30A 116(2)
C28A C29A Lu1A 66.4(12)
C55A C29A Lu1A 70.4(11)
C30A C29A Lu1A 101.8(12)
C54A C30A C31A 122(2)
C54A C30A C29A 117(2)
C31A C30A C29A 115.4(18)
C32A C31A C30A 118(2)
C32A C31A C35A 113.3(18)
C30A C31A C35A 118.3(19)
C27A C32A C31A 129(2)
C27A C32A C33A 119.1(18)
C31A C32A C33A 104(2)
C77A C33A C34A 122.5(19)
C77A C33A C32A 121.2(18)
C34A C33A C32A 106.7(16)
C35A C34A C39A 123.6(18)
C35A C34A C33A 109.3(19)
C39A C34A C33A 121.9(16)
C35A C34A Lu2A 81.2(10)
C39A C34A Lu2A 66.2(9)
C33A C34A Lu2A 103.4(10)
C36A C35A C34A 123(2)
C36A C35A C31A 122(2)
C34A C35A C31A 106.3(16)
C36A C35A Lu2A 70.8(9)
C34A C35A Lu2A 68.3(9)
C31A C35A Lu2A 105.2(9)
C35A C36A C50A 118(2)
C35A C36A C37A 117.7(18)
C50A C36A C37A 115.5(19)
C35A C36A Lu2A 79.6(8)
C50A C36A Lu2A 99.4(9)
C37A C36A Lu2A 62.9(7)
C49A C37A C38A 108.8(18)
C49A C37A C36A 116.5(19)
C38A C37A C36A 121.8(17)
C49A C37A Lu2A 85.4(9)
C38A C37A Lu2A 66.0(8)
C36A C37A Lu2A 82.8(8)
C43A C38A C37A 109.3(18)
C43A C38A C39A 122.2(16)
C37A C38A C39A 118.2(18)
C43A C38A Lu2A 83.6(12)
C37A C38A Lu2A 76.3(10)
C39A C38A Lu2A 78.0(9)
C40A C39A C38A 119.3(18)
C40A C39A C34A 112.0(17)
C38A C39A C34A 115.6(16)
C40A C39A Lu2A 90.5(10)
C38A C39A Lu2A 64.7(9)
C34A C39A Lu2A 79.2(10)
C39A C40A C78A 125.8(19)
C39A C40A C41A 120.9(16)
C78A C40A C41A 103.0(14)
C39A C40A Lu2A 59.3(8)
C78A C40A Lu2A 99.5(10)
C41A C40A Lu2A 83.7(9)
C72A C41A C42A 125.9(19)
C72A C41A C40A 108.3(18)
C42A C41A C40A 119.1(15)
C2A C42A C41A 117.3(19)
C2A C42A C43A 112.8(18)
C41A C42A C43A 117.7(18)
C2A C42A Lu2A 98.8(12)
C41A C42A Lu2A 79.8(11)
C43A C42A Lu2A 57.9(9)
C38A C43A C44A 107.1(19)
C38A C43A C42A 120.8(17)
C44A C43A C42A 121.2(19)
C38A C43A Lu2A 62.8(10)
C44A C43A Lu2A 82.1(11)
C42A C43A Lu2A 90.7(10)
C45A C44A C43A 119.6(19)
C45A C44A C49A 123(2)
C43A C44A C49A 110(2)
C45A C44A Lu2A 104.2(11)
C43A C44A Lu2A 65.3(10)
C49A C44A Lu2A 72.6(10)
C1A C45A C44A 118(2)
C1A C45A C46A 119(2)
C44A C45A C46A 113(2)
C47A C46A C45A 126(2)
C47A C46A C67A 107(2)
C45A C46A C67A 118(2)
C46A C47A C48A 120(2)
C46A C47A C63A 111(2)
C48A C47A C63A 119(2)
C51A C48A C49A 118(2)
C51A C48A C47A 118(2)
C49A C48A C47A 117(2)
C37A C49A C48A 126(2)
C37A C49A C44A 104.8(18)
C48A C49A C44A 120(2)
C37A C49A Lu2A 62.0(7)
C48A C49A Lu2A 100.3(10)
C44A C49A Lu2A 75.6(9)
C51A C50A C36A 126(2)
C51A C50A C54A 105.6(19)
C36A C50A C54A 120.0(19)
C52A C51A C48A 122(2)
C52A C51A C50A 113(2)
C48A C51A C50A 117(2)
C51A C52A C53A 107(2)
C51A C52A C62A 122(2)
C53A C52A C62A 120(2)
C52A C53A C56A 127(2)
C52A C53A C54A 113(2)
C56A C53A C54A 112(2)
C30A C54A C50A 119(2)
C30A C54A C53A 126(2)
C50A C54A C53A 101.8(19)
C56A C55A C22A 129(2)
C56A C55A C29A 120(2)
C22A C55A C29A 102.5(18)
C56A C55A Lu1A 100.9(13)
C22A C55A Lu1A 61.1(9)
C29A C55A Lu1A 77.0(10)
C55A C56A C53A 127(2)
C55A C56A C57A 116(2)
C53A C56A C57A 108(2)
C61A C57A C58A 111(2)
C61A C57A C56A 125(2)
C58A C57A C56A 117.2(19)
C21A C58A C59A 120.0(17)
C21A C58A C57A 122.9(19)
C59A C58A C57A 105.5(18)
C15A C59A C60A 118.9(19)
C15A C59A C58A 121.0(17)
C60A C59A C58A 110.1(17)
C65A C60A C59A 123.6(17)
C65A C60A C61A 121(2)
C59A C60A C61A 105.8(19)
C62A C61A C57A 120(2)
C62A C61A C60A 122(2)
C57A C61A C60A 107.8(18)
C61A C62A C63A 117(2)
C61A C62A C52A 119(2)
C63A C62A C52A 119(2)
C62A C63A C64A 125(2)
C62A C63A C47A 120(2)
C64A C63A C47A 104(2)
C67A C64A C65A 117(2)
C67A C64A C63A 113(2)
C65A C64A C63A 122(2)
C66A C65A C64A 120(2)
C66A C65A C60A 117.7(19)
C64A C65A C60A 113(2)
C65A C66A C14A 120(2)
C65A C66A C7A 123(2)
C14A C66A C7A 107.6(17)
C65A C66A Lu3A 98.7(12)
C14A C66A Lu3A 78.6(10)
C7A C66A Lu3A 61.0(10)
C64A C67A C6A 126(2)
C64A C67A C46A 105(2)
C6A C67A C46A 122(2)
C80A C68A C11A 122(2)
C80A C68A C69A 117(2)
C11A C68A C69A 110.1(19)
C74A C69A C70A 126.0(18)
C74A C69A C68A 123(2)
C70A C69A C68A 102.6(18)
C10A C70A C69A 115(2)
C10A C70A C71A 117(2)
C69A C70A C71A 119.3(18)
C3A C71A C70A 118.1(19)
C3A C71A C72A 117.6(18)
C70A C71A C72A 113.2(19)
C41A C72A C73A 111.8(18)
C41A C72A C71A 117.3(18)
C73A C72A C71A 121.6(19)
C74A C73A C78A 125(2)
C74A C73A C72A 119(2)
C78A C73A C72A 104.8(17)
C69A C74A C73A 121(2)
C69A C74A C75A 120(2)
C73A C74A C75A 113.1(19)
C74A C75A C76A 125.2(19)
C74A C75A C79A 120(2)
C76A C75A C79A 105.0(19)
C75A C76A C26A 111(2)
C75A C76A C77A 120(2)
C26A C76A C77A 122.0(19)
C33A C77A C78A 117.2(18)
C33A C77A C76A 118.1(19)
C78A C77A C76A 115.1(18)
C73A C78A C77A 120.9(18)
C73A C78A C40A 112.0(19)
C77A C78A C40A 120.3(16)
C25A C79A C80A 122(2)
C25A C79A C75A 111.5(19)
C80A C79A C75A 117(2)
C68A C80A C18A 116(2)
C68A C80A C79A 123(2)
C18A C80A C79A 113.8(19)
N4P Ni1P N2P 177.7(4)
N4P Ni1P N3P 89.7(4)
N2P Ni1P N3P 90.2(3)
N4P Ni1P N1P 90.3(3)
N2P Ni1P N1P 89.7(3)
N3P Ni1P N1P 178.2(4)
C4P N1P C1P 104.4(8)
C4P N1P Ni1P 128.4(7)
C1P N1P Ni1P 127.1(7)
C9P N2P C6P 102.2(9)
C9P N2P Ni1P 128.2(7)
C6P N2P Ni1P 129.5(7)
C14P N3P C11P 105.8(8)
C14P N3P Ni1P 127.7(7)
C11P N3P Ni1P 126.5(7)
C19P N4P C16P 101.0(9)
C19P N4P Ni1P 129.2(7)
C16P N4P Ni1P 129.8(7)
C20P C1P N1P 125.3(9)
C20P C1P C2P 123.5(11)
N1P C1P C2P 111.2(11)
C3P C2P C1P 106.2(10)
C3P C2P C21P 128.0(10)
C1P C2P C21P 125.6(12)
C2P C3P C4P 105.8(9)
C2P C3P C23P 127.6(11)
C4P C3P C23P 126.6(12)
C5P C4P N1P 124.4(9)
C5P C4P C3P 123.2(10)
N1P C4P C3P 112.4(11)
C4P C5P C6P 126.7(9)
C4P C5P H5P 116.7
C6P C5P H5P 116.7
C7P C6P N2P 113.1(9)
C7P C6P C5P 125.7(9)
N2P C6P C5P 121.2(9)
C8P C7P C6P 107.0(9)
C8P C7P C25P 127.8(11)
C6P C7P C25P 124.4(10)
C7P C8P C9P 105.2(10)
C7P C8P C27P 129.2(10)
C9P C8P C27P 125.6(9)
N2P C9P C10P 124.5(11)
N2P C9P C8P 112.4(9)
C10P C9P C8P 123.0(11)
C11P C10P C9P 124.3(11)
C11P C10P H10P 117.9
C9P C10P H10P 117.9
C10P C11P N3P 126.2(8)
C10P C11P C12P 122.9(10)
N3P C11P C12P 111.0(9)
C13P C12P C11P 105.5(9)
C13P C12P C29P 130.2(9)
C11P C12P C29P 124.1(10)
C12P C13P C14P 107.2(8)
C12P C13P C31P 128.0(10)
C14P C13P C31P 124.7(11)
C15P C14P N3P 124.6(9)
C15P C14P C13P 125.0(9)
N3P C14P C13P 110.4(9)
C14P C15P C16P 128.2(9)
C14P C15P H15P 115.9
C16P C15P H15P 115.9
C15P C16P C17P 126.3(9)
C15P C16P N4P 120.0(9)
C17P C16P N4P 113.6(9)
C18P C17P C16P 106.6(9)
C18P C17P C33P 128.3(11)
C16P C17P C33P 125.1(10)
C17P C18P C19P 105.1(10)
C17P C18P C35P 128.2(11)
C19P C18P C35P 126.7(10)
N4P C19P C20P 123.3(11)
N4P C19P C18P 113.6(9)
C20P C19P C18P 122.9(12)
C1P C20P C19P 124.7(12)
C1P C20P H20P 117.6
C19P C20P H20P 117.6
C22P C21P C2P 113.7(12)
C22P C21P H21A 108.8
C2P C21P H21A 108.8
C22P C21P H21B 108.8
C2P C21P H21B 108.8
H21A C21P H21B 107.7
C21P C22P H22A 109.5
C21P C22P H22B 109.5
H22A C22P H22B 109.5
C21P C22P H22C 109.5
H22A C22P H22C 109.5
H22B C22P H22C 109.5
C3P C23P C24P 113.7(11)
C3P C23P H23A 108.8
C24P C23P H23A 108.8
C3P C23P H23B 108.8
C24P C23P H23B 108.8
H23A C23P H23B 107.7
C23P C24P H24A 109.5
C23P C24P H24B 109.5
H24A C24P H24B 109.5
C23P C24P H24C 109.5
H24A C24P H24C 109.5
H24B C24P H24C 109.5
C7P C25P C26P 113.0(10)
C7P C25P H25A 109.0
C26P C25P H25A 109.0
C7P C25P H25B 109.0
C26P C25P H25B 109.0
H25A C25P H25B 107.8
C25P C26P H26A 109.5
C25P C26P H26B 109.5
H26A C26P H26B 109.5
C25P C26P H26C 109.5
H26A C26P H26C 109.5
H26B C26P H26C 109.5
C8P C27P C28P 111.4(12)
C8P C27P H27A 109.4
C28P C27P H27A 109.4
C8P C27P H27B 109.4
C28P C27P H27B 109.4
H27A C27P H27B 108.0
C27P C28P H28A 109.5
C27P C28P H28B 109.5
H28A C28P H28B 109.5
C27P C28P H28C 109.5
H28A C28P H28C 109.5
H28B C28P H28C 109.5
C12P C29P C30P 112.8(11)
C12P C29P H29A 109.0
C30P C29P H29A 109.0
C12P C29P H29B 109.0
C30P C29P H29B 109.0
H29A C29P H29B 107.8
C29P C30P H30A 109.5
C29P C30P H30B 109.5
H30A C30P H30B 109.5
C29P C30P H30C 109.5
H30A C30P H30C 109.5
H30B C30P H30C 109.5
C13P C31P C32P 109.7(10)
C13P C31P H31A 109.7
C32P C31P H31A 109.7
C13P C31P H31B 109.7
C32P C31P H31B 109.7
H31A C31P H31B 108.2
C31P C32P H32A 109.5
C31P C32P H32B 109.5
H32A C32P H32B 109.5
C31P C32P H32C 109.5
H32A C32P H32C 109.5
H32B C32P H32C 109.5
C17P C33P C34P 111.4(11)
C17P C33P H33A 109.4
C34P C33P H33A 109.4
C17P C33P H33B 109.4
C34P C33P H33B 109.4
H33A C33P H33B 108.0
C33P C34P H34A 109.5
C33P C34P H34B 109.5
H34A C34P H34B 109.5
C33P C34P H34C 109.5
H34A C34P H34C 109.5
H34B C34P H34C 109.5
C36P C35P C18P 111.9(14)
C36P C35P H35A 109.2
C18P C35P H35A 109.2
C36P C35P H35B 109.2
C18P C35P H35B 109.2
H35A C35P H35B 107.9
C35P C36P H36A 109.5
C35P C36P H36B 109.5
H36A C36P H36B 109.5
C35P C36P H36C 109.5
H36A C36P H36C 109.5
H36B C36P H36C 109.5
C2S C1S C6S 119.7(15)
C2S C1S H1S 120.2
C6S C1S H1S 120.2
C3S C2S C1S 122.0(18)
C3S C2S H2S 119.0
C1S C2S H2S 119.0
C2S C3S C4S 117(2)
C2S C3S H3S 121.4
C4S C3S H3S 121.4
C5S C4S C3S 121.1(16)
C5S C4S H4S 119.4
C3S C4S H4S 119.4
C6S C5S C4S 119.4(19)
C6S C5S H5S 120.3
C4S C5S H5S 120.3
C5S C6S C1S 121(2)
C5S C6S H6S 119.7
C1S C6S H6S 119.7
C8S C7S C12S 120.0
C8S C7S H7S 120.0
C12S C7S H7S 120.0
C7S C8S C9S 120.0
C7S C8S H8S 120.0
C9S C8S H8S 120.0
C10S C9S C8S 120.0
C10S C9S H9S 120.0
C8S C9S H9S 120.0
C11S C10S C9S 120.0
C11S C10S H10S 120.0
C9S C10S H10S 120.0
C10S C11S C12S 120.0
C10S C11S H11S 120.0
C12S C11S H11S 120.0
C11S C12S C7S 120.0
C11S C12S H12S 120.0
C7S C12S H12S 120.0

loop_
_geom_bond_atom_site_label_1
_geom_bond_atom_site_label_2
_geom_bond_distance
Lu1A N1 2.019(10)
Lu1A C23A 2.193(18)
Lu1A C22A 2.303(18)
Lu1A C24A 2.348(16)
Lu1A C28A 2.50(2)
Lu1A C21A 2.527(19)
Lu1A C19A 2.612(16)
Lu1A C55A 2.622(18)
Lu1A C20A 2.646(16)
Lu1A C29A 2.71(2)
Lu1A C25A 2.836(17)
Lu1A C27A 2.94(2)
Lu2A N1 1.990(9)
Lu2A C38A 2.194(18)
Lu2A C37A 2.334(13)
Lu2A C39A 2.374(16)
Lu2A C43A 2.452(19)
Lu2A C34A 2.548(17)
Lu2A C36A 2.602(14)
Lu2A C49A 2.634(15)
Lu2A C44A 2.674(18)
Lu2A C35A 2.710(16)
Lu2A C40A 2.761(16)
Lu2A C42A 2.895(19)
Lu3A N1 2.101(8)
Lu3A C8A 2.216(13)
Lu3A C7A 2.319(19)
Lu3A C9A 2.336(15)
Lu3A C6A 2.52(2)
Lu3A C13A 2.542(17)
Lu3A C4A 2.55(2)
Lu3A C66A 2.639(19)
Lu3A C5A 2.64(2)
Lu3A C10A 2.751(16)
Lu3A C14A 2.756(19)
Lu3A C12A 2.924(15)
Lu1B Lu2B 3.310(8)
Lu1B Lu3B 3.739(8)
Lu2B Lu3B 3.459(6)
Lu2C Lu3C 3.495(11)
Lu2C Lu1C 3.766(17)
Lu3C Lu1C 2.82(2)
Lu3D Lu1D 3.139(17)
Lu3D Lu2D 3.341(19)
Lu2D Lu1D 3.68(2)
Lu2E Lu3E 3.68(2)
C1A C45A 1.36(3)
C1A C2A 1.40(3)
C1A C5A 1.42(3)
C2A C42A 1.40(3)
C2A C3A 1.48(3)
C3A C71A 1.37(3)
C3A C4A 1.48(3)
C4A C5A 1.45(3)
C4A C9A 1.46(3)
C5A C6A 1.43(3)
C6A C7A 1.42(3)
C6A C67A 1.45(3)
C7A C8A 1.44(3)
C7A C66A 1.51(3)
C8A C9A 1.44(3)
C8A C13A 1.50(3)
C9A C10A 1.41(3)
C10A C70A 1.39(3)
C10A C11A 1.46(3)
C11A C68A 1.40(3)
C11A C12A 1.41(3)
C12A C13A 1.44(3)
C12A C17A 1.45(3)
C13A C14A 1.44(3)
C14A C15A 1.45(3)
C14A C66A 1.47(3)
C15A C16A 1.41(3)
C15A C59A 1.43(2)
C16A C17A 1.39(3)
C16A C20A 1.43(3)
C17A C18A 1.44(3)
C18A C80A 1.43(3)
C18A C19A 1.47(3)
C19A C24A 1.45(3)
C19A C20A 1.51(3)
C20A C21A 1.43(3)
C21A C58A 1.43(3)
C21A C22A 1.46(3)
C22A C55A 1.46(3)
C22A C23A 1.49(3)
C23A C24A 1.37(3)
C23A C28A 1.54(3)
C24A C25A 1.40(3)
C25A C79A 1.32(3)
C25A C26A 1.52(3)
C26A C76A 1.42(3)
C26A C27A 1.46(3)
C27A C32A 1.35(3)
C27A C28A 1.44(3)
C28A C29A 1.35(3)
C29A C55A 1.50(3)
C29A C30A 1.51(3)
C30A C54A 1.37(3)
C30A C31A 1.41(3)
C31A C32A 1.37(3)
C31A C35A 1.50(3)
C32A C33A 1.54(3)
C33A C77A 1.35(2)
C33A C34A 1.49(3)
C34A C35A 1.39(3)
C34A C39A 1.47(3)
C35A C36A 1.36(3)
C36A C50A 1.46(3)
C36A C37A 1.48(3)
C37A C49A 1.42(3)
C37A C38A 1.47(3)
C38A C43A 1.37(3)
C38A C39A 1.47(3)
C39A C40A 1.39(2)
C40A C78A 1.47(3)
C40A C41A 1.51(3)
C41A C72A 1.36(3)
C41A C42A 1.44(3)
C42A C43A 1.51(3)
C43A C44A 1.46(3)
C44A C45A 1.42(3)
C44A C49A 1.46(3)
C45A C46A 1.45(3)
C46A C47A 1.37(3)
C46A C67A 1.53(3)
C47A C48A 1.45(3)
C47A C63A 1.46(3)
C48A C51A 1.40(3)
C48A C49A 1.44(3)
C50A C51A 1.46(3)
C50A C54A 1.50(3)
C51A C52A 1.35(3)
C52A C53A 1.38(3)
C52A C62A 1.42(3)
C53A C56A 1.41(3)
C53A C54A 1.50(3)
C55A C56A 1.36(3)
C56A C57A 1.50(3)
C57A C61A 1.41(3)
C57A C58A 1.47(3)
C58A C59A 1.46(3)
C59A C60A 1.46(3)
C60A C65A 1.45(3)
C60A C61A 1.51(3)
C61A C62A 1.34(3)
C62A C63A 1.37(3)
C63A C64A 1.44(3)
C64A C67A 1.37(3)
C64A C65A 1.43(3)
C65A C66A 1.36(3)
C68A C80A 1.33(3)
C68A C69A 1.46(3)
C69A C74A 1.33(3)
C69A C70A 1.39(3)
C70A C71A 1.49(3)
C71A C72A 1.49(3)
C72A C73A 1.46(3)
C73A C74A 1.37(3)
C73A C78A 1.40(3)
C74A C75A 1.40(3)
C75A C76A 1.41(3)
C75A C79A 1.46(3)
C76A C77A 1.43(3)
C77A C78A 1.42(3)
C79A C80A 1.43(3)
Ni1P N4P 1.941(10)
Ni1P N2P 1.961(10)
Ni1P N3P 1.968(8)
Ni1P N1P 1.969(8)
N1P C4P 1.370(13)
N1P C1P 1.377(14)
N2P C9P 1.368(15)
N2P C6P 1.397(12)
N3P C14P 1.379(12)
N3P C11P 1.387(15)
N4P C19P 1.379(15)
N4P C16P 1.416(13)
C1P C20P 1.373(18)
C1P C2P 1.450(14)
C2P C3P 1.38(2)
C2P C21P 1.504(18)
C3P C4P 1.438(15)
C3P C23P 1.477(14)
C4P C5P 1.358(17)
C5P C6P 1.408(14)
C5P H5P 0.9500
C6P C7P 1.389(16)
C7P C8P 1.365(15)
C7P C25P 1.509(14)
C8P C9P 1.443(16)
C8P C27P 1.509(16)
C9P C10P 1.386(14)
C10P C11P 1.353(17)
C10P H10P 0.9500
C11P C12P 1.456(12)
C12P C13P 1.385(17)
C12P C29P 1.498(15)
C13P C14P 1.452(14)
C13P C31P 1.488(14)
C14P C15P 1.327(16)
C15P C16P 1.393(14)
C15P H15P 0.9500
C16P C17P 1.398(16)
C17P C18P 1.382(16)
C17P C33P 1.514(15)
C18P C19P 1.440(16)
C18P C35P 1.510(17)
C19P C20P 1.393(15)
C20P H20P 0.9500
C21P C22P 1.49(2)
C21P H21A 0.9900
C21P H21B 0.9900
C22P H22A 0.9800
C22P H22B 0.9800
C22P H22C 0.9800
C23P C24P 1.52(2)
C23P H23A 0.9900
C23P H23B 0.9900
C24P H24A 0.9800
C24P H24B 0.9800
C24P H24C 0.9800
C25P C26P 1.51(2)
C25P H25A 0.9900
C25P H25B 0.9900
C26P H26A 0.9800
C26P H26B 0.9800
C26P H26C 0.9800
C27P C28P 1.52(2)
C27P H27A 0.9900
C27P H27B 0.9900
C28P H28A 0.9800
C28P H28B 0.9800
C28P H28C 0.9800
C29P C30P 1.50(2)
C29P H29A 0.9900
C29P H29B 0.9900
C30P H30A 0.9800
C30P H30B 0.9800
C30P H30C 0.9800
C31P C32P 1.564(19)
C31P H31A 0.9900
C31P H31B 0.9900
C32P H32A 0.9800
C32P H32B 0.9800
C32P H32C 0.9800
C33P C34P 1.54(2)
C33P H33A 0.9900
C33P H33B 0.9900
C34P H34A 0.9800
C34P H34B 0.9800
C34P H34C 0.9800
C35P C36P 1.49(3)
C35P H35A 0.9900
C35P H35B 0.9900
C36P H36A 0.9800
C36P H36B 0.9800
C36P H36C 0.9800
C1S C2S 1.37(3)
C1S C6S 1.37(2)
C1S H1S 0.9500
C2S C3S 1.34(3)
C2S H2S 0.9500
C3S C4S 1.42(3)
C3S H3S 0.9500
C4S C5S 1.37(3)
C4S H4S 0.9500
C5S C6S 1.34(3)
C5S H5S 0.9500
C6S H6S 0.9500
C7S C8S 1.3900
C7S C12S 1.3900
C7S H7S 0.9500
C8S C9S 1.3900
C8S H8S 0.9500
C9S C10S 1.3900
C9S H9S 0.9500
C10S C11S 1.3900
C10S H10S 0.9500
C11S C12S 1.3900
C11S H11S 0.9500
C12S H12S 0.9500

loop_
_geom_torsion_atom_site_label_1
_geom_torsion_atom_site_label_2
_geom_torsion_atom_site_label_3
_geom_torsion_atom_site_label_4
_geom_torsion
C45A C1A C2A C42A 1(3)
C5A C1A C2A C42A -153(2)
C45A C1A C2A C3A 150.1(18)
C5A C1A C2A C3A -4(2)
C42A C2A C3A C71A 6(3)
C1A C2A C3A C71A -145.0(19)
C42A C2A C3A C4A 154.6(18)
C1A C2A C3A C4A 3(2)
C71A C3A C4A C5A 147.8(18)
C2A C3A C4A C5A -1(2)
C71A C3A C4A C9A 1(3)
C2A C3A C4A C9A -148.5(16)
C71A C3A C4A Lu3A 68.0(18)
C2A C3A C4A Lu3A -81.1(15)
C45A C1A C5A C6A -4(3)
C2A C1A C5A C6A 151(2)
C45A C1A C5A C4A -151.1(19)
C2A C1A C5A C4A 4(2)
C45A C1A C5A Lu3A -77(2)
C2A C1A C5A Lu3A 77.4(17)
C9A C4A C5A C1A 144.2(19)
C3A C4A C5A C1A -1(2)
Lu3A C4A C5A C1A 97.4(16)
C9A C4A C5A C6A -6(3)
C3A C4A C5A C6A -151(2)
Lu3A C4A C5A C6A -52.7(18)
C9A C4A C5A Lu3A 46.8(17)
C3A C4A C5A Lu3A -98.8(14)
C1A C5A C6A C7A -145(2)
C4A C5A C6A C7A 0(3)
Lu3A C5A C6A C7A -53.3(18)
C1A C5A C6A C67A 0(3)
C4A C5A C6A C67A 145.2(19)
Lu3A C5A C6A C67A 91.9(16)
C1A C5A C6A Lu3A -92(2)
C4A C5A C6A Lu3A 53.3(18)
C5A C6A C7A C8A 5(3)
C67A C6A C7A C8A -139(2)
Lu3A C6A C7A C8A -54.8(18)
C5A C6A C7A C66A 139(2)
C67A C6A C7A C66A -5(3)
Lu3A C6A C7A C66A 78.8(15)
C5A C6A C7A Lu3A 60(2)
C67A C6A C7A Lu3A -84.3(17)
C6A C7A C8A C9A -4(3)
C66A C7A C8A C9A -141.7(17)
Lu3A C7A C8A C9A -65.0(14)
C6A C7A C8A C13A 138(2)
C66A C7A C8A C13A 1.0(19)
Lu3A C7A C8A C13A 77.7(11)
C6A C7A C8A Lu3A 61(2)
C66A C7A C8A Lu3A -76.7(13)
C7A C8A C9A C10A 142.2(18)
C13A C8A C9A C10A 3(2)
Lu3A C8A C9A C10A 77.6(13)
C7A C8A C9A C4A -1(2)
C13A C8A C9A C4A -140.9(17)
Lu3A C8A C9A C4A -66.0(15)
C7A C8A C9A Lu3A 64.6(14)
C13A C8A C9A Lu3A -74.9(12)
C5A C4A C9A C10A -139(2)
C3A C4A C9A C10A 2(2)
Lu3A C4A C9A C10A -87.2(14)
C5A C4A C9A C8A 7(3)
C3A C4A C9A C8A 147.9(17)
Lu3A C4A C9A C8A 58.4(13)
C5A C4A C9A Lu3A -51.9(19)
C3A C4A C9A Lu3A 89.5(16)
C8A C9A C10A C70A -147.2(19)
C4A C9A C10A C70A -2(3)
Lu3A C9A C10A C70A -83(2)
C8A C9A C10A C11A 2(2)
C4A C9A C10A C11A 146.3(16)
Lu3A C9A C10A C11A 65.8(15)
C8A C9A C10A Lu3A -64.1(12)
C4A C9A C10A Lu3A 80.5(12)
C70A C10A C11A C68A 2.7(16)
C9A C10A C11A C68A -152.5(15)
Lu3A C10A C11A C68A -101.8(11)
C70A C10A C11A C12A 147.2(14)
C9A C10A C11A C12A -8(2)
Lu3A C10A C11A C12A 42.8(14)
C68A C11A C12A C13A 149.1(15)
C10A C11A C12A C13A 10(2)
C68A C11A C12A C17A -4(2)
C10A C11A C12A C17A -143.9(15)
C68A C11A C12A Lu3A 99.3(13)
C10A C11A C12A Lu3A -40.1(13)
C11A C12A C13A C14A -142.1(17)
C17A C12A C13A C14A 13(2)
Lu3A C12A C13A C14A -81.4(14)
C11A C12A C13A C8A -5(2)
C17A C12A C13A C8A 149.2(15)
Lu3A C12A C13A C8A 55.3(11)
C11A C12A C13A Lu3A -60.7(14)
C17A C12A C13A Lu3A 93.9(13)
C9A C8A C13A C12A -1(2)
C7A C8A C13A C12A -143.4(15)
Lu3A C8A C13A C12A -71.5(14)
C9A C8A C13A C14A 141.8(15)
C7A C8A C13A C14A -0.7(18)
Lu3A C8A C13A C14A 71.2(12)
C9A C8A C13A Lu3A 70.6(11)
C7A C8A C13A Lu3A -71.9(11)
C12A C13A C14A C15A -8(3)
C8A C13A C14A C15A -149.3(16)
Lu3A C13A C14A C15A -93.4(15)
C12A C13A C14A C66A 141.5(17)
C8A C13A C14A C66A 0.1(18)
Lu3A C13A C14A C66A 55.9(13)
C12A C13A C14A Lu3A 85.5(15)
C8A C13A C14A Lu3A -55.9(9)
C13A C14A C15A C16A 2(2)
C66A C14A C15A C16A -143.6(18)
Lu3A C14A C15A C16A -68.8(17)
C13A C14A C15A C59A 149.3(17)
C66A C14A C15A C59A 4(3)
Lu3A C14A C15A C59A 79.0(17)
C59A C15A C16A C17A -148.2(17)
C14A C15A C16A C17A -1(3)
C59A C15A C16A C20A 0(3)
C14A C15A C16A C20A 147.8(17)
C15A C16A C17A C18A 147.1(17)
C20A C16A C17A C18A -5.3(19)
C15A C16A C17A C12A 6(3)
C20A C16A C17A C12A -146.1(16)
C11A C12A C17A C16A 143.2(16)
C13A C12A C17A C16A -12(2)
Lu3A C12A C17A C16A 52.2(19)
C11A C12A C17A C18A 2.8(19)
C13A C12A C17A C18A -152.1(14)
Lu3A C12A C17A C18A -88.1(13)
C16A C17A C18A C80A -142.2(16)
C12A C17A C18A C80A 2(2)
C16A C17A C18A C19A 6.7(18)
C12A C17A C18A C19A 151.1(13)
C80A C18A C19A C24A 4(2)
C17A C18A C19A C24A -147.3(16)
C80A C18A C19A C20A 145.5(15)
C17A C18A C19A C20A -5.4(16)
C80A C18A C19A Lu1A 68.5(16)
C17A C18A C19A Lu1A -82.4(13)
C17A C16A C20A C21A 150.2(15)
C15A C16A C20A C21A -2(3)
C17A C16A C20A C19A 1.5(17)
C15A C16A C20A C19A -150.7(16)
C17A C16A C20A Lu1A 76.5(13)
C15A C16A C20A Lu1A -75.8(18)
C24A C19A C20A C21A 0(3)
C18A C19A C20A C21A -144.3(17)
Lu1A C19A C20A C21A -47.7(15)
C24A C19A C20A C16A 146.4(16)
C18A C19A C20A C16A 2.5(17)
Lu1A C19A C20A C16A 99.1(11)
C24A C19A C20A Lu1A 47.2(14)
C18A C19A C20A Lu1A -96.6(11)
C16A C20A C21A C58A 2(2)
C19A C20A C21A C58A 144.7(18)
Lu1A C20A C21A C58A 95.9(16)
C16A C20A C21A C22A -147.9(17)
C19A C20A C21A C22A -5(2)
Lu1A C20A C21A C22A -54.1(13)
C16A C20A C21A Lu1A -93.8(15)
C19A C20A C21A Lu1A 48.8(16)
C20A C21A C22A C55A 142.4(17)
C58A C21A C22A C55A -8(2)
Lu1A C21A C22A C55A 80.5(15)
C20A C21A C22A C23A 4(2)
C58A C21A C22A C23A -145.7(17)
Lu1A C21A C22A C23A -57.6(14)
C20A C21A C22A Lu1A 61.9(14)
C58A C21A C22A Lu1A -88.1(16)
C55A C22A C23A C24A -136(2)
C21A C22A C23A C24A 3(3)
Lu1A C22A C23A C24A -62.4(18)
C55A C22A C23A C28A 5(2)
C21A C22A C23A C28A 143.8(17)
Lu1A C22A C23A C28A 78.6(12)
C55A C22A C23A Lu1A -73.5(15)
C21A C22A C23A Lu1A 65.2(15)
C22A C23A C24A C25A 139(2)
C28A C23A C24A C25A 4(3)
Lu1A C23A C24A C25A 77.9(18)
C22A C23A C24A C19A -9(3)
C28A C23A C24A C19A -143.6(18)
Lu1A C23A C24A C19A -69.3(14)
C22A C23A C24A Lu1A 60.6(17)
C28A C23A C24A Lu1A -74.2(16)
C18A C19A C24A C23A 145.3(17)
C20A C19A C24A C23A 7(2)
Lu1A C19A C24A C23A 59.7(13)
C18A C19A C24A C25A -7(2)
C20A C19A C24A C25A -145.5(16)
Lu1A C19A C24A C25A -93.0(13)
C18A C19A C24A Lu1A 85.7(15)
C20A C19A C24A Lu1A -52.4(15)
C23A C24A C25A C79A -142(2)
C19A C24A C25A C79A 7(3)
Lu1A C24A C25A C79A -78(2)
C23A C24A C25A C26A 1(3)
C19A C24A C25A C26A 150.0(16)
Lu1A C24A C25A C26A 65.2(16)
C23A C24A C25A Lu1A -64.1(16)
C19A C24A C25A Lu1A 84.7(13)
C79A C25A C26A C76A 2(2)
C24A C25A C26A C76A -149.1(16)
Lu1A C25A C26A C76A -100.4(13)
C79A C25A C26A C27A 144.0(19)
C24A C25A C26A C27A -7(3)
Lu1A C25A C26A C27A 41.7(18)
C76A C26A C27A C32A -3(3)
C25A C26A C27A C32A -139(2)
C76A C26A C27A C28A 144(2)
C25A C26A C27A C28A 8(3)
C76A C26A C27A Lu1A 96.4(18)
C25A C26A C27A Lu1A -40.2(18)
C32A C27A C28A C29A 4(3)
C26A C27A C28A C29A -144(2)
Lu1A C27A C28A C29A -84(2)
C32A C27A C28A C23A 146.1(19)
C26A C27A C28A C23A -2(3)
Lu1A C27A C28A C23A 57.3(15)
C32A C27A C28A Lu1A 88.8(18)
C26A C27A C28A Lu1A -59.6(18)
C24A C23A C28A C29A 142.2(19)
C22A C23A C28A C29A -3(2)
Lu1A C23A C28A C29A 69.9(17)
C24A C23A C28A C27A -3(3)
C22A C23A C28A C27A -148.1(19)
Lu1A C23A C28A C27A -75.4(18)
C24A C23A C28A Lu1A 72.4(15)
C22A C23A C28A Lu1A -72.7(12)
C27A C28A C29A C55A 144(2)
C23A C28A C29A C55A 0(3)
Lu1A C28A C29A C55A 54.9(17)
C27A C28A C29A C30A 0(3)
C23A C28A C29A C30A -144.6(19)
Lu1A C28A C29A C30A -89.5(19)
C27A C28A C29A Lu1A 89.3(19)
C23A C28A C29A Lu1A -55.1(13)
C28A C29A C30A C54A 151(2)
C55A C29A C30A C54A 8(2)
Lu1A C29A C30A C54A 81.3(16)
C28A C29A C30A C31A -5(3)
C55A C29A C30A C31A -148.2(17)
Lu1A C29A C30A C31A -74.5(17)
C54A C30A C31A C32A -148.5(19)
C29A C30A C31A C32A 6(2)
C54A C30A C31A C35A -6(2)
C29A C30A C31A C35A 148.3(16)
C28A C27A C32A C31A -4(3)
C26A C27A C32A C31A 144(2)
Lu1A C27A C32A C31A 57(2)
C28A C27A C32A C33A -148.3(18)
C26A C27A C32A C33A -1(3)
Lu1A C27A C32A C33A -88.0(17)
C30A C31A C32A C27A -2(3)
C35A C31A C32A C27A -146(2)
C30A C31A C32A C33A 146.7(16)
C35A C31A C32A C33A 2.6(19)
C27A C32A C33A C77A 2(3)
C31A C32A C33A C77A -149.9(16)
C27A C32A C33A C34A 149.4(17)
C31A C32A C33A C34A -3.0(18)
C77A C33A C34A C35A 148.9(15)
C32A C33A C34A C35A 2.4(18)
C77A C33A C34A C39A -6(2)
C32A C33A C34A C39A -152.9(15)
C77A C33A C34A Lu2A 63.7(17)
C32A C33A C34A Lu2A -82.8(14)
C39A C34A C35A C36A 6(2)
C33A C34A C35A C36A -148.5(16)
Lu2A C34A C35A C36A -47.3(15)
C39A C34A C35A C31A 153.9(15)
C33A C34A C35A C31A -0.9(17)
Lu2A C34A C35A C31A 100.3(11)
C39A C34A C35A Lu2A 53.7(13)
C33A C34A C35A Lu2A -101.2(11)
C32A C31A C35A C36A 146.8(16)
C30A C31A C35A C36A 3(2)
C32A C31A C35A C34A -1(2)
C30A C31A C35A C34A -145.1(14)
C32A C31A C35A Lu2A 70.2(17)
C30A C31A C35A Lu2A -73.7(15)
C34A C35A C36A C50A 141.5(17)
C31A C35A C36A C50A -1(2)
Lu2A C35A C36A C50A 95.1(12)
C34A C35A C36A C37A -5(2)
C31A C35A C36A C37A -148.0(15)
Lu2A C35A C36A C37A -51.7(12)
C34A C35A C36A Lu2A 46.4(15)
C31A C35A C36A Lu2A -96.3(13)
C35A C36A C37A C49A 141.3(15)
C50A C36A C37A C49A -6.4(18)
Lu2A C36A C37A C49A 81.2(11)
C35A C36A C37A C38A 4(2)
C50A C36A C37A C38A -143.5(16)
Lu2A C36A C37A C38A -55.9(13)
C35A C36A C37A Lu2A 60.2(14)
C50A C36A C37A Lu2A -87.6(11)
C49A C37A C38A C43A 2.3(19)
C36A C37A C38A C43A 142.1(16)
Lu2A C37A C38A C43A 78.1(13)
C49A C37A C38A C39A -143.8(16)
C36A C37A C38A C39A -4(2)
Lu2A C37A C38A C39A -68.0(13)
C49A C37A C38A Lu2A -75.8(12)
C36A C37A C38A Lu2A 64.1(14)
C43A C38A C39A C40A 1(3)
C37A C38A C39A C40A 142.4(17)
Lu2A C38A C39A C40A 75.3(15)
C43A C38A C39A C34A -137.2(19)
C37A C38A C39A C34A 4(2)
Lu2A C38A C39A C34A -62.8(13)
C43A C38A C39A Lu2A -74.4(17)
C37A C38A C39A Lu2A 67.1(14)
C35A C34A C39A C40A -146.6(16)
C33A C34A C39A C40A 5(2)
Lu2A C34A C39A C40A -86.1(12)
C35A C34A C39A C38A -5(2)
C33A C34A C39A C38A 146.3(16)
Lu2A C34A C39A C38A 54.9(12)
C35A C34A C39A Lu2A -60.4(15)
C33A C34A C39A Lu2A 91.3(14)
C38A C39A C40A C78A -140.0(18)
C34A C39A C40A C78A 0(2)
Lu2A C39A C40A C78A -79.0(17)
C38A C39A C40A C41A -1(2)
C34A C39A C40A C41A 138.3(16)
Lu2A C39A C40A C41A 59.8(16)
C38A C39A C40A Lu2A -61.0(13)
C34A C39A C40A Lu2A 78.5(12)
C39A C40A C41A C72A -150.4(16)
C78A C40A C41A C72A -3.7(17)
Lu2A C40A C41A C72A -102.0(12)
C39A C40A C41A C42A 2(3)
C78A C40A C41A C42A 149.1(16)
Lu2A C40A C41A C42A 50.8(16)
C1A C2A C42A C41A 140(2)
C3A C2A C42A C41A -7(3)
C1A C2A C42A C43A -2(3)
C3A C2A C42A C43A -148.9(17)
C1A C2A C42A Lu2A 57(2)
C3A C2A C42A Lu2A -90.2(16)
C72A C41A C42A C2A 5(3)
C40A C41A C42A C2A -142.9(18)
C72A C41A C42A C43A 144.6(19)
C40A C41A C42A C43A -3(3)
C72A C41A C42A Lu2A 99.4(18)
C40A C41A C42A Lu2A -48.3(15)
C37A C38A C43A C44A -1.7(19)
C39A C38A C43A C44A 142.8(18)
Lu2A C38A C43A C44A 71.3(13)
C37A C38A C43A C42A -146.1(17)
C39A C38A C43A C42A -2(3)
Lu2A C38A C43A C42A -73.1(17)
C37A C38A C43A Lu2A -73.0(12)
C39A C38A C43A Lu2A 71.4(16)
C2A C42A C43A C38A 144(2)
C41A C42A C43A C38A 3(3)
Lu2A C42A C43A C38A 58.3(16)
C2A C42A C43A C44A 5(3)
C41A C42A C43A C44A -137(2)
Lu2A C42A C43A C44A -81.2(17)
C2A C42A C43A Lu2A 86.1(16)
C41A C42A C43A Lu2A -55.5(17)
C38A C43A C44A C45A -151.1(18)
C42A C43A C44A C45A -7(3)
Lu2A C43A C44A C45A -92.8(17)
C38A C43A C44A C49A 1(2)
C42A C43A C44A C49A 144.8(17)
Lu2A C43A C44A C49A 58.8(13)
C38A C43A C44A Lu2A -58.2(12)
C42A C43A C44A Lu2A 86.0(16)
C2A C1A C45A C44A -3(3)
C5A C1A C45A C44A 148(2)
C2A C1A C45A C46A -146(2)
C5A C1A C45A C46A 5(3)
C43A C44A C45A C1A 6(3)
C49A C44A C45A C1A -142.1(19)
Lu2A C44A C45A C1A -64(2)
C43A C44A C45A C46A 150.6(17)
C49A C44A C45A C46A 3(2)
Lu2A C44A C45A C46A 81.2(16)
C1A C45A C46A C47A 141(2)
C44A C45A C46A C47A -4(3)
C1A C45A C46A C67A -2(3)
C44A C45A C46A C67A -146.9(18)
C45A C46A C47A C48A 0(3)
C67A C46A C47A C48A 146.0(16)
C45A C46A C47A C63A -145.7(18)
C67A C46A C47A C63A 0(2)
C46A C47A C48A C51A -145.4(17)
C63A C47A C48A C51A -3(2)
C46A C47A C48A C49A 5(2)
C63A C47A C48A C49A 148.2(16)
C38A C37A C49A C48A 144.6(16)
C36A C37A C49A C48A 2(2)
Lu2A C37A C49A C48A 81.9(15)
C38A C37A C49A C44A -1.8(18)
C36A C37A C49A C44A -144.1(14)
Lu2A C37A C49A C44A -64.4(12)
C38A C37A C49A Lu2A 62.7(10)
C36A C37A C49A Lu2A -79.6(11)
C51A C48A C49A C37A 2(2)
C47A C48A C49A C37A -148.1(16)
C51A C48A C49A C44A 144.3(17)
C47A C48A C49A C44A -6(2)
C51A C48A C49A Lu2A 65.1(15)
C47A C48A C49A Lu2A -85.4(15)
C45A C44A C49A C37A 151.1(17)
C43A C44A C49A C37A 0.8(19)
Lu2A C44A C49A C37A 55.4(10)
C45A C44A C49A C48A 2(3)
C43A C44A C49A C48A -148.3(16)
Lu2A C44A C49A C48A -93.8(15)
C45A C44A C49A Lu2A 95.8(17)
C43A C44A C49A Lu2A -54.6(12)
C35A C36A C50A C51A -140.6(17)
C37A C36A C50A C51A 7(2)
Lu2A C36A C50A C51A -57.4(17)
C35A C36A C50A C54A 3(2)
C37A C36A C50A C54A 150.1(14)
Lu2A C36A C50A C54A 85.8(15)
C49A C48A C51A C52A -148.3(16)
C47A C48A C51A C52A 2(2)
C49A C48A C51A C50A -2(2)
C47A C48A C51A C50A 147.9(14)
C36A C50A C51A C52A 146.6(16)
C54A C50A C51A C52A -0.8(16)
C36A C50A C51A C48A -2(2)
C54A C50A C51A C48A -149.8(13)
C48A C51A C52A C53A 147.4(16)
C50A C51A C52A C53A 0.3(18)
C48A C51A C52A C62A 3(2)
C50A C51A C52A C62A -143.8(16)
C51A C52A C53A C56A -145.5(18)
C62A C52A C53A C56A -1(3)
C51A C52A C53A C54A 0.4(18)
C62A C52A C53A C54A 145.3(16)
C31A C30A C54A C50A 8(2)
C29A C30A C54A C50A -146.4(17)
C31A C30A C54A C53A 141(2)
C29A C30A C54A C53A -13(3)
C51A C50A C54A C30A 143.9(15)
C36A C50A C54A C30A -6(2)
C51A C50A C54A C53A 1.0(14)
C36A C50A C54A C53A -148.7(14)
C52A C53A C54A C30A -140(2)
C56A C53A C54A C30A 11(3)
C52A C53A C54A C50A -0.9(16)
C56A C53A C54A C50A 150.4(15)
C21A C22A C55A C56A 2(3)
C23A C22A C55A C56A 142(2)
Lu1A C22A C55A C56A 80(2)
C21A C22A C55A C29A -145.2(17)
C23A C22A C55A C29A -5(2)
Lu1A C22A C55A C29A -67.4(14)
C21A C22A C55A Lu1A -77.8(14)
C23A C22A C55A Lu1A 62.1(13)
C28A C29A C55A C56A -148(2)
C30A C29A C55A C56A -1(3)
Lu1A C29A C55A C56A -95.1(18)
C28A C29A C55A C22A 3(2)
C30A C29A C55A C22A 149.8(16)
Lu1A C29A C55A C22A 56.0(12)
C28A C29A C55A Lu1A -52.7(17)
C30A C29A C55A Lu1A 93.8(15)
C22A C55A C56A C53A -143(2)
C29A C55A C56A C53A 0(3)
Lu1A C55A C56A C53A -81(2)
C22A C55A C56A C57A 1(3)
C29A C55A C56A C57A 143.3(19)
Lu1A C55A C56A C57A 62.1(19)
C52A C53A C56A C55A 142(2)
C54A C53A C56A C55A -4(3)
C52A C53A C56A C57A -4(2)
C54A C53A C56A C57A -149.8(15)
C55A C56A C57A C61A -146.5(19)
C53A C56A C57A C61A 4(2)
C55A C56A C57A C58A 1(3)
C53A C56A C57A C58A 151.4(16)
C20A C21A C58A C59A -1(3)
C22A C21A C58A C59A 148.0(18)
Lu1A C21A C58A C59A 81.8(18)
C20A C21A C58A C57A -138.7(19)
C22A C21A C58A C57A 10(3)
Lu1A C21A C58A C57A -56(2)
C61A C57A C58A C21A 145.3(18)
C56A C57A C58A C21A -7(3)
C61A C57A C58A C59A 2.5(19)
C56A C57A C58A C59A -149.8(16)
C16A C15A C59A C60A 143.1(18)
C14A C15A C59A C60A -5(2)
C16A C15A C59A C58A 1(3)
C14A C15A C59A C58A -147.1(18)
C21A C58A C59A C15A -1(3)
C57A C58A C59A C15A 143.5(17)
C21A C58A C59A C60A -145.8(17)
C57A C58A C59A C60A -1.6(18)
C15A C59A C60A C65A 1(3)
C58A C59A C60A C65A 147.1(17)
C15A C59A C60A C61A -145.7(16)
C58A C59A C60A C61A 0.3(18)
C58A C57A C61A C62A -148.3(17)
C56A C57A C61A C62A 1(3)
C58A C57A C61A C60A -2.3(19)
C56A C57A C61A C60A 147.3(16)
C65A C60A C61A C62A -1(2)
C59A C60A C61A C62A 146.6(17)
C65A C60A C61A C57A -146.5(16)
C59A C60A C61A C57A 1.2(18)
C57A C61A C62A C63A 148.4(17)
C60A C61A C62A C63A 7(2)
C57A C61A C62A C52A -6(2)
C60A C61A C62A C52A -147.5(17)
C51A C52A C62A C61A 145.8(17)
C53A C52A C62A C61A 6(2)
C51A C52A C62A C63A -8(2)
C53A C52A C62A C63A -147.9(17)
C61A C62A C63A C64A -10(3)
C52A C62A C63A C64A 144.2(19)
C61A C62A C63A C47A -147.1(17)
C52A C62A C63A C47A 7(2)
C46A C47A C63A C62A 143.9(18)
C48A C47A C63A C62A -2(2)
C46A C47A C63A C64A -1(2)
C48A C47A C63A C64A -146.7(16)
C62A C63A C64A C67A -142(2)
C47A C63A C64A C67A 1(2)
C62A C63A C64A C65A 7(3)
C47A C63A C64A C65A 149.3(17)
C67A C64A C65A C66A 0(3)
C63A C64A C65A C66A -147.5(19)
C67A C64A C65A C60A 147.1(19)
C63A C64A C65A C60A 0(2)
C59A C60A C65A C66A 4(3)
C61A C60A C65A C66A 145.8(17)
C59A C60A C65A C64A -144.2(18)
C61A C60A C65A C64A -2(2)
C64A C65A C66A C14A 141(2)
C60A C65A C66A C14A -5(3)
C64A C65A C66A C7A -2(3)
C60A C65A C66A C7A -147.4(19)
C64A C65A C66A Lu3A 59.3(19)
C60A C65A C66A Lu3A -86.4(17)
C13A C14A C66A C65A -147.3(17)
C15A C14A C66A C65A 1(3)
Lu3A C14A C66A C65A -93.5(17)
C13A C14A C66A C7A 1(2)
C15A C14A C66A C7A 148.6(18)
Lu3A C14A C66A C7A 54.4(12)
C13A C14A C66A Lu3A -53.8(12)
C15A C14A C66A Lu3A 94.2(17)
C6A C7A C66A C65A 5(3)
C8A C7A C66A C65A 145.9(17)
Lu3A C7A C66A C65A 81.2(18)
C6A C7A C66A C14A -142.3(18)
C8A C7A C66A C14A -1(2)
Lu3A C7A C66A C14A -65.6(13)
C6A C7A C66A Lu3A -76.6(16)
C8A C7A C66A Lu3A 64.7(11)
C65A C64A C67A C6A -1(3)
C63A C64A C67A C6A 149(2)
C65A C64A C67A C46A -150.5(17)
C63A C64A C67A C46A 0(2)
C7A C6A C67A C64A 4(3)
C5A C6A C67A C64A -142(2)
Lu3A C6A C67A C64A -61(2)
C7A C6A C67A C46A 149(2)
C5A C6A C67A C46A 3(3)
Lu3A C6A C67A C46A 83.0(18)
C47A C46A C67A C64A 0(2)
C45A C46A C67A C64A 149.2(17)
C47A C46A C67A C6A -150.7(18)
C45A C46A C67A C6A -1(3)
C12A C11A C68A C80A 1(2)
C10A C11A C68A C80A 144.3(16)
C12A C11A C68A C69A -143.5(14)
C10A C11A C68A C69A -0.1(16)
C80A C68A C69A C74A 0(2)
C11A C68A C69A C74A 146.7(15)
C80A C68A C69A C70A -148.9(14)
C11A C68A C69A C70A -2.4(16)
C9A C10A C70A C69A 148.5(18)
C11A C10A C70A C69A -4.6(18)
Lu3A C10A C70A C69A 88.1(15)
C9A C10A C70A C71A 0(3)
C11A C10A C70A C71A -153.3(15)
Lu3A C10A C70A C71A -60.5(19)
C74A C69A C70A C10A -143.3(17)
C68A C69A C70A C10A 4.4(17)
C74A C69A C70A C71A 5(3)
C68A C69A C70A C71A 152.4(14)
C4A C3A C71A C70A -3(3)
C2A C3A C71A C70A 139.9(19)
C4A C3A C71A C72A -144.8(18)
C2A C3A C71A C72A -2(3)
C10A C70A C71A C3A 3(2)
C69A C70A C71A C3A -144.2(17)
C10A C70A C71A C72A 146.2(16)
C69A C70A C71A C72A -1(2)
C42A C41A C72A C73A -147.6(18)
C40A C41A C72A C73A 2.9(19)
C42A C41A C72A C71A 0(3)
C40A C41A C72A C71A 150.2(15)
C3A C71A C72A C41A -1(2)
C70A C71A C72A C41A -144.6(16)
C3A C71A C72A C73A 142.7(17)
C70A C71A C72A C73A -1(2)
C41A C72A C73A C74A 145.1(16)
C71A C72A C73A C74A -1(2)
C41A C72A C73A C78A -0.8(19)
C71A C72A C73A C78A -146.5(15)
C70A C69A C74A C73A -6(3)
C68A C69A C74A C73A -147.9(16)
C70A C69A C74A C75A 144.4(17)
C68A C69A C74A C75A 3(2)
C78A C73A C74A C69A 142.4(19)
C72A C73A C74A C69A 4(2)
C78A C73A C74A C75A -10(2)
C72A C73A C74A C75A -148.6(15)
C69A C74A C75A C76A -142.9(18)
C73A C74A C75A C76A 10(2)
C69A C74A C75A C79A -3(2)
C73A C74A C75A C79A 149.8(15)
C74A C75A C76A C26A 146.4(18)
C79A C75A C76A C26A 1(2)
C74A C75A C76A C77A -5(3)
C79A C75A C76A C77A -150.0(15)
C27A C26A C76A C75A -146.2(17)
C25A C26A C76A C75A -2(2)
C27A C26A C76A C77A 5(3)
C25A C26A C76A C77A 148.8(17)
C34A C33A C77A C78A 2(2)
C32A C33A C77A C78A 143.9(18)
C34A C33A C77A C76A -142.4(18)
C32A C33A C77A C76A -1(3)
C75A C76A C77A C33A 145.5(17)
C26A C76A C77A C33A -3(3)
C75A C76A C77A C78A 0(2)
C26A C76A C77A C78A -148.2(18)
C74A C73A C78A C77A 6(3)
C72A C73A C78A C77A 149.4(15)
C74A C73A C78A C40A -145.0(18)
C72A C73A C78A C40A -1.7(18)
C33A C77A C78A C73A -146.2(16)
C76A C77A C78A C73A -1(2)
C33A C77A C78A C40A 3(2)
C76A C77A C78A C40A 148.1(15)
C39A C40A C78A C73A 147.8(16)
C41A C40A C78A C73A 3.3(17)
Lu2A C40A C78A C73A 88.9(13)
C39A C40A C78A C77A -3(2)
C41A C40A C78A C77A -148.0(15)
Lu2A C40A C78A C77A -62.4(16)
C24A C25A C79A C80A -2(3)
C26A C25A C79A C80A -146.4(16)
Lu1A C25A C79A C80A -57.7(19)
C24A C25A C79A C75A 143.5(19)
C26A C25A C79A C75A -1(2)
Lu1A C25A C79A C75A 87.6(15)
C74A C75A C79A C25A -147.4(16)
C76A C75A C79A C25A 0(2)
C74A C75A C79A C80A 0(2)
C76A C75A C79A C80A 147.3(15)
C11A C68A C80A C18A 4(2)
C69A C68A C80A C18A 145.9(14)
C11A C68A C80A C79A -145.0(16)
C69A C68A C80A C79A -3(2)
C17A C18A C80A C68A -6(2)
C19A C18A C80A C68A -149.9(15)
C17A C18A C80A C79A 146.2(16)
C19A C18A C80A C79A 2(2)
C25A C79A C80A C68A 146.5(18)
C75A C79A C80A C68A 3(2)
C25A C79A C80A C18A -3(2)
C75A C79A C80A C18A -146.7(15)
C4P N1P C1P C20P -177.3(13)
Ni1P N1P C1P C20P 0.9(18)
C4P N1P C1P C2P 1.9(13)
Ni1P N1P C1P C2P -179.9(8)
C20P C1P C2P C3P 178.1(13)
N1P C1P C2P C3P -1.0(14)
C20P C1P C2P C21P 3(2)
N1P C1P C2P C21P -176.3(12)
C1P C2P C3P C4P -0.3(14)
C21P C2P C3P C4P 174.8(13)
C1P C2P C3P C23P -179.2(12)
C21P C2P C3P C23P -4(2)
C1P N1P C4P C5P 178.4(12)
Ni1P N1P C4P C5P 0.3(18)
C1P N1P C4P C3P -2.1(13)
Ni1P N1P C4P C3P 179.8(8)
C2P C3P C4P C5P -179.0(12)
C23P C3P C4P C5P 0(2)
C2P C3P C4P N1P 1.5(14)
C23P C3P C4P N1P -179.6(11)
N1P C4P C5P C6P -3(2)
C3P C4P C5P C6P 177.2(11)
C9P N2P C6P C7P 3.1(13)
Ni1P N2P C6P C7P 178.8(8)
C9P N2P C6P C5P -179.5(11)
Ni1P N2P C6P C5P -3.8(16)
C4P C5P C6P C7P -177.9(13)
C4P C5P C6P N2P 5.1(19)
N2P C6P C7P C8P -4.4(14)
C5P C6P C7P C8P 178.3(11)
N2P C6P C7P C25P -174.7(10)
C5P C6P C7P C25P 8(2)
C6P C7P C8P C9P 3.6(14)
C25P C7P C8P C9P 173.5(12)
C6P C7P C8P C27P -176.5(13)
C25P C7P C8P C27P -7(2)
C6P N2P C9P C10P -179.3(12)
Ni1P N2P C9P C10P 4.9(18)
C6P N2P C9P C8P -0.6(14)
Ni1P N2P C9P C8P -176.4(8)
C7P C8P C9P N2P -1.9(15)
C27P C8P C9P N2P 178.2(12)
C7P C8P C9P C10P 176.7(12)
C27P C8P C9P C10P -3(2)
N2P C9P C10P C11P -5(2)
C8P C9P C10P C11P 176.4(13)
C9P C10P C11P N3P 3(2)
C9P C10P C11P C12P -175.4(12)
C14P N3P C11P C10P -178.8(13)
Ni1P N3P C11P C10P -1.1(18)
C14P N3P C11P C12P -0.1(13)
Ni1P N3P C11P C12P 177.6(8)
C10P C11P C12P C13P 177.2(12)
N3P C11P C12P C13P -1.5(14)
C10P C11P C12P C29P 2(2)
N3P C11P C12P C29P -177.0(12)
C11P C12P C13P C14P 2.4(14)
C29P C12P C13P C14P 177.6(14)
C11P C12P C13P C31P 178.6(12)
C29P C12P C13P C31P -6(2)
C11P N3P C14P C15P 178.9(12)
Ni1P N3P C14P C15P 1.2(17)
C11P N3P C14P C13P 1.7(13)
Ni1P N3P C14P C13P -176.0(8)
C12P C13P C14P C15P -179.9(13)
C31P C13P C14P C15P 4(2)
C12P C13P C14P N3P -2.7(14)
C31P C13P C14P N3P -179.0(11)
N3P C14P C15P C16P -2(2)
C13P C14P C15P C16P 175.1(12)
C14P C15P C16P C17P -175.1(14)
C14P C15P C16P N4P 1(2)
C19P N4P C16P C15P -178.2(12)
Ni1P N4P C16P C15P 0.8(18)
C19P N4P C16P C17P -1.9(15)
Ni1P N4P C16P C17P 177.1(10)
C15P C16P C17P C18P 176.5(13)
N4P C16P C17P C18P 0.5(17)
C15P C16P C17P C33P -3(2)
N4P C16P C17P C33P -178.8(12)
C16P C17P C18P C19P 1.1(16)
C33P C17P C18P C19P -179.6(14)
C16P C17P C18P C35P -176.5(16)
C33P C17P C18P C35P 3(3)
C16P N4P C19P C20P 177.7(13)
Ni1P N4P C19P C20P -1(2)
C16P N4P C19P C18P 2.7(15)
Ni1P N4P C19P C18P -176.4(10)
C17P C18P C19P N4P -2.5(17)
C35P C18P C19P N4P 175.2(15)
C17P C18P C19P C20P -177.6(13)
C35P C18P C19P C20P 0(2)
N1P C1P C20P C19P -3(2)
C2P C1P C20P C19P 177.8(12)
N4P C19P C20P C1P 3(2)
C18P C19P C20P C1P 177.9(14)
C3P C2P C21P C22P -89.8(18)
C1P C2P C21P C22P 84.4(17)
C2P C3P C23P C24P 92.9(18)
C4P C3P C23P C24P -85.8(17)
C8P C7P C25P C26P -90.5(17)
C6P C7P C25P C26P 77.8(17)
C7P C8P C27P C28P 101.0(15)
C9P C8P C27P C28P -79.2(17)
C13P C12P C29P C30P -101.3(16)
C11P C12P C29P C30P 73.0(16)
C12P C13P C31P C32P 103.7(16)
C14P C13P C31P C32P -80.8(15)
C18P C17P C33P C34P -100.2(17)
C16P C17P C33P C34P 78.9(18)
C17P C18P C35P C36P 94.7(19)
C19P C18P C35P C36P -83(2)
C6S C1S C2S C3S -1(3)
C1S C2S C3S C4S 2(3)
C2S C3S C4S C5S -3(3)
C3S C4S C5S C6S 3(3)
C4S C5S C6S C1S -1(3)
C2S C1S C6S C5S 0(3)
C12S C7S C8S C9S 0.0
C7S C8S C9S C10S 0.0
C8S C9S C10S C11S 0.0
C9S C10S C11S C12S 0.0
C10S C11S C12S C7S 0.0
C8S C7S C12S C11S 0.0
